data_4135042
loop_
_publ_author_name
'Ronson, Tanya K.'
'Wang, Yujia'
'Baldridge, Kim'
'Siegel, Jay S.'
'Nitschke, Jonathan R.'

_publ_section_title
;
 An <i>S</i><sub>10</sub>-symmetric 5-fold Interlocked [2]Catenane.
;
_journal_name_full 'Journal of the American Chemical Society'
_journal_paper_doi 10.1021/jacs.0c03349
_journal_year 2020
_chemical_formula_moiety 'C230 H130 Co5 N30 S10, 11(C2 H3 N), 10(B F4)'
_chemical_formula_sum 'C252 H163 B10 Co5 F40 N41 S10'
_chemical_formula_weight 5248.57
_space_group_crystal_system monoclinic
_space_group_IT_number 15
_space_group_name_Hall '-C 2yc'
_space_group_name_H-M_alt 'C 1 2/c 1'
_atom_sites_solution_hydrogens geom
_audit_creation_method SHELXL-2018/3
_cell_angle_alpha 90
_cell_angle_beta 98.238(2)
_cell_angle_gamma 90
_cell_formula_units_Z 4
_cell_length_a 12.7122(3)
_cell_length_b 60.0379(11)
_cell_length_c 36.2181(5)
_cell_measurement_reflns_used 5094
_cell_measurement_temperature 100(2)
_cell_measurement_theta_max 19.3112071461
_cell_measurement_theta_min 1.43959348206
_cell_volume 27356.9(9)
_computing_cell_refinement
;
DIALS 2theta refinement, DIALS 1.7.1-g93fc14f4-release
;
_computing_data_collection 'Diamond GDA'
_computing_data_reduction
;
aimless (Evans, P. R. and Murshudov, G. N., 2013)
ccp4 (Winn, M. D. et al., 2011)
DIALS 1.7.1-g93fc14f4-release
pointless (Evans, P., 2006)
XIA2 0.5.432-ga4ad5612-dials-1.7 (Winter, G., 2010)
;
_computing_structure_refinement 'SHELXL-2018/3 (Sheldrick, 2018)'
_computing_structure_solution 'SHELXT 2014/5 (Sheldrick, 2014)'
_diffrn_ambient_temperature 100(2)
_diffrn_detector 'Photon counting pixel array'
_diffrn_measured_fraction_theta_full 0.978
_diffrn_measured_fraction_theta_max 0.978
_diffrn_measurement_device 'Fixed \c 3-circle diffractometer'
_diffrn_measurement_device_type 'Fluid Film Devices'
_diffrn_measurement_method 'shutterless scans'
_diffrn_measurement_specimen_support 'MiTeGen MicroMount'
_diffrn_radiation_monochromator 'Silicon 111'
_diffrn_radiation_source 'Diamond Light Source Beamline I19-1'
_diffrn_radiation_type Synchrotron
_diffrn_radiation_wavelength 0.6889
_diffrn_reflns_av_R_equivalents 0.0607
_diffrn_reflns_av_unetI/netI 0.0706
_diffrn_reflns_Laue_measured_fraction_full 0.978
_diffrn_reflns_Laue_measured_fraction_max 0.978
_diffrn_reflns_limit_h_max 11
_diffrn_reflns_limit_h_min -11
_diffrn_reflns_limit_k_max 54
_diffrn_reflns_limit_k_min -54
_diffrn_reflns_limit_l_max 31
_diffrn_reflns_limit_l_min -32
_diffrn_reflns_number 33477
_diffrn_reflns_point_group_measured_fraction_full 0.978
_diffrn_reflns_point_group_measured_fraction_max 0.978
_diffrn_reflns_theta_full 18.248
_diffrn_reflns_theta_max 18.248
_diffrn_reflns_theta_min 1.603
_diffrn_standards_decay_% 0
_diffrn_standards_interval_count 0
_diffrn_standards_number 0
_exptl_absorpt_coefficient_mu 0.417
_exptl_absorpt_correction_T_max 1.0
_exptl_absorpt_correction_T_min 0.973424816736
_exptl_absorpt_correction_type empirical
_exptl_absorpt_process_details
;
CCP4 7.0.052: AIMLESS, version 0.6.2 : 15/01/18
Scaling & analysis of unmerged intensities, absorption correction using spherical harmonics
;
_exptl_crystal_colour orange
_exptl_crystal_density_diffrn 1.274
_exptl_crystal_description block
_exptl_crystal_F_000 10668
_exptl_crystal_size_max 0.004
_exptl_crystal_size_mid 0.003
_exptl_crystal_size_min 0.003
_refine_diff_density_max 0.831
_refine_diff_density_min -0.360
_refine_diff_density_rms 0.083
_refine_ls_extinction_method none
_refine_ls_goodness_of_fit_ref 1.081
_refine_ls_hydrogen_treatment constr
_refine_ls_matrix_type full
_refine_ls_number_parameters 1575
_refine_ls_number_reflns 10555
_refine_ls_number_restraints 3401
_refine_ls_restrained_S_all 0.962
_refine_ls_R_factor_all 0.1484
_refine_ls_R_factor_gt 0.1131
_refine_ls_shift/su_max 0.003
_refine_ls_shift/su_mean 0.000
_refine_ls_structure_factor_coef Fsqd
_refine_ls_weighting_details 'w=1/[\s^2^(Fo^2^)+(0.2000P)^2^+80.0000P] where P=(Fo^2^+2Fc^2^)/3'
_refine_ls_weighting_scheme calc
_refine_ls_wR_factor_gt 0.3178
_refine_ls_wR_factor_ref 0.3460
_reflns_Friedel_coverage 0.000
_reflns_number_gt 6151
_reflns_number_total 10555
_reflns_threshold_expression 'I > 2\s(I)'
_cod_data_source_file ja0c03349_si_004.cif
_cod_data_source_block tkr134_sq
_cod_original_sg_symbol_H-M 'C 2/c'
_cod_database_code 4135042
_shelx_shelxl_version_number 2018/3
_shelx_space_group_comment
;
The symmetry employed for this shelxl refinement is uniquely defined
by the following loop, which should always be used as a source of
symmetry information in preference to the above space-group names.
They are only intended as comments.
;
_shelx_estimated_absorpt_t_min 0.998
_shelx_estimated_absorpt_t_max 0.999

loop_
_space_group_symop_operation_xyz
'x, y, z'
'-x, y, -z+1/2'
'x+1/2, y+1/2, z'
'-x+1/2, y+1/2, -z+1/2'
'-x, -y, -z'
'x, -y, z-1/2'
'-x+1/2, -y+1/2, -z'
'x+1/2, -y+1/2, z-1/2'

loop_
_atom_site_label
_atom_site_type_symbol
_atom_site_fract_x
_atom_site_fract_y
_atom_site_fract_z
_atom_site_U_iso_or_equiv
_atom_site_adp_type
_atom_site_occupancy
_atom_site_site_symmetry_order
_atom_site_calc_flag
_atom_site_refinement_flags_posn
_atom_site_refinement_flags_adp
_atom_site_refinement_flags_occupancy
_atom_site_disorder_assembly
_atom_site_disorder_group
Co1 Co 0.500000 0.56096(4) 0.250000 0.1295(9) Uani 1 2 d S T P . .
Co2 Co 0.41032(16) 0.43221(3) 0.51757(4) 0.1309(7) Uani 1 1 d . . . . .
Co3 Co 0.5569(2) 0.24987(4) 0.10365(8) 0.1940(12) Uani 1 1 d . . . . .
S1 S 0.2148(4) 0.45984(6) 0.28632(11) 0.1524(14) Uani 1 1 d D U . . .
N1 N 0.5670(8) 0.58487(16) 0.2140(3) 0.132(3) Uani 1 1 d D U . . .
N2 N 0.6516(8) 0.56471(16) 0.2750(3) 0.130(3) Uani 1 1 d D U . . .
N3 N 0.5269(8) 0.53421(16) 0.2922(3) 0.129(3) Uani 1 1 d D U . . .
C1 C 0.5250(10) 0.5947(2) 0.1826(3) 0.141(4) Uani 1 1 d D U . . .
H1 H 0.455618 0.590374 0.171562 0.169 Uiso 1 1 calc R U . . .
C2 C 0.5777(11) 0.6109(2) 0.1649(4) 0.155(5) Uani 1 1 d D U . . .
H2 H 0.545009 0.617245 0.142091 0.186 Uiso 1 1 calc R U . . .
C3 C 0.6752(11) 0.6178(2) 0.1803(4) 0.157(5) Uani 1 1 d D U . . .
H3 H 0.710569 0.629218 0.168724 0.188 Uiso 1 1 calc R U . . .
C4 C 0.7241(10) 0.6078(2) 0.2134(3) 0.142(4) Uani 1 1 d D U . . .
C5 C 0.6658(9) 0.59149(19) 0.2291(3) 0.123(3) Uani 1 1 d D U . . .
C6 C 0.7102(9) 0.5808(2) 0.2626(3) 0.122(3) Uani 1 1 d D U . . .
C7 C 0.8128(10) 0.5864(2) 0.2801(3) 0.138(4) Uani 1 1 d D U . . .
C8 C 0.8683(10) 0.6035(2) 0.2647(3) 0.148(4) Uani 1 1 d D U . . .
H8 H 0.935851 0.607904 0.277315 0.177 Uiso 1 1 calc R U . . .
C9 C 0.8291(10) 0.6141(2) 0.2327(4) 0.152(4) Uani 1 1 d D U . . .
H9 H 0.869250 0.625360 0.222798 0.182 Uiso 1 1 calc R U . . .
C10 C 0.8500(11) 0.5738(2) 0.3127(3) 0.153(5) Uani 1 1 d D U . . .
H10 H 0.917453 0.577256 0.326438 0.184 Uiso 1 1 calc R U . . .
C11 C 0.7921(10) 0.5568(2) 0.3250(4) 0.149(4) Uani 1 1 d D U . . .
H11 H 0.819492 0.547901 0.345930 0.179 Uiso 1 1 calc R U . . .
C12 C 0.6911(10) 0.5531(2) 0.3055(3) 0.136(4) Uani 1 1 d D U . . .
C13 C 0.6190(10) 0.5352(2) 0.3125(3) 0.134(4) Uani 1 1 d D U . . .
H13 H 0.639346 0.524458 0.331441 0.161 Uiso 1 1 calc R U . . .
C14 C 0.4581(10) 0.51613(19) 0.2929(3) 0.127(4) Uani 1 1 d D U . . .
C15 C 0.3488(10) 0.5197(2) 0.2864(3) 0.132(4) Uani 1 1 d D U . . .
H15 H 0.323488 0.534523 0.283386 0.158 Uiso 1 1 calc R U . . .
C16 C 0.2761(11) 0.50274(19) 0.2842(3) 0.138(4) Uani 1 1 d D U . . .
H16 H 0.202055 0.505885 0.280354 0.166 Uiso 1 1 calc R U . . .
C17 C 0.3125(11) 0.4806(2) 0.2876(4) 0.142(4) Uani 1 1 d D U . . .
C18 C 0.4218(11) 0.4770(2) 0.2928(3) 0.137(4) Uani 1 1 d D U . . .
H18 H 0.446965 0.462117 0.294047 0.164 Uiso 1 1 calc R U . . .
C19 C 0.4951(10) 0.49407(19) 0.2961(3) 0.128(4) Uani 1 1 d D U . . .
H19 H 0.569090 0.490972 0.300551 0.154 Uiso 1 1 calc R U . . .
S2 S 0.2785(3) 0.45291(6) 0.13519(10) 0.1482(14) Uani 1 1 d D U . . .
N4 N 0.6650(7) 0.41313(15) -0.0593(2) 0.129(3) Uani 1 1 d D U . . .
N5 N 0.7418(7) 0.44265(15) -0.0098(2) 0.131(3) Uani 1 1 d D U . . .
N6 N 0.6074(7) 0.45140(17) 0.0343(2) 0.137(3) Uani 1 1 d D U . . .
C21 C 0.6271(9) 0.39686(18) -0.0821(3) 0.134(4) Uani 1 1 d D U . . .
H21 H 0.558463 0.391058 -0.080477 0.161 Uiso 1 1 calc R U . . .
C22 C 0.6853(10) 0.3880(2) -0.1086(3) 0.140(4) Uani 1 1 d D U . . .
H22 H 0.655255 0.376589 -0.124960 0.168 Uiso 1 1 calc R U . . .
C23 C 0.7845(10) 0.3957(2) -0.1110(3) 0.142(4) Uani 1 1 d D U . . .
H23 H 0.823799 0.389583 -0.129007 0.170 Uiso 1 1 calc R U . . .
C24 C 0.8294(8) 0.41269(18) -0.0867(3) 0.131(4) Uani 1 1 d D U . . .
C25 C 0.7652(8) 0.42045(18) -0.0610(3) 0.128(4) Uani 1 1 d D U . . .
C26 C 0.8078(8) 0.43690(18) -0.0340(3) 0.130(4) Uani 1 1 d D U . . .
C27 C 0.9103(8) 0.4455(2) -0.0338(3) 0.139(4) Uani 1 1 d D U . . .
C28 C 0.9717(9) 0.4374(2) -0.0605(3) 0.147(4) Uani 1 1 d D U . . .
H28 H 1.041215 0.443199 -0.060712 0.176 Uiso 1 1 calc R U . . .
C29 C 0.9341(9) 0.4217(2) -0.0859(3) 0.143(4) Uani 1 1 d D U . . .
H29 H 0.977743 0.416618 -0.103376 0.172 Uiso 1 1 calc R U . . .
C30 C 0.9431(9) 0.4613(2) -0.0051(3) 0.153(5) Uani 1 1 d D U . . .
H30 H 1.010777 0.468218 -0.003636 0.184 Uiso 1 1 calc R U . . .
C31 C 0.8772(9) 0.4665(2) 0.0202(3) 0.153(5) Uani 1 1 d D U . . .
H31 H 0.900834 0.476227 0.040371 0.183 Uiso 1 1 calc R U . . .
C32 C 0.7758(8) 0.4576(2) 0.0165(3) 0.140(4) Uani 1 1 d D U . . .
C33 C 0.6986(9) 0.4611(2) 0.0422(3) 0.138(4) Uani 1 1 d D U . . .
H33 H 0.714923 0.470053 0.063831 0.166 Uiso 1 1 calc R U . . .
C34 C 0.5324(8) 0.4519(2) 0.0593(3) 0.130(4) Uani 1 1 d D U . . .
C35 C 0.4257(8) 0.4531(2) 0.0451(3) 0.131(4) Uani 1 1 d D U . . .
H35 H 0.405561 0.454201 0.018859 0.157 Uiso 1 1 calc R U . . .
C36 C 0.3479(8) 0.4527(2) 0.0679(2) 0.133(4) Uani 1 1 d D U . . .
H36 H 0.274932 0.453615 0.057618 0.160 Uiso 1 1 calc R U . . .
C37 C 0.3784(8) 0.4509(2) 0.1066(2) 0.128(4) Uani 1 1 d D U . . .
C38 C 0.4850(8) 0.4488(2) 0.1204(3) 0.131(4) Uani 1 1 d D U . . .
H38 H 0.505294 0.447210 0.146580 0.157 Uiso 1 1 calc R U . . .
C39 C 0.5627(8) 0.4490(2) 0.0977(3) 0.134(4) Uani 1 1 d D U . . .
H39 H 0.635363 0.447196 0.107771 0.160 Uiso 1 1 calc R U . . .
S3 S 0.3172(4) 0.36147(6) 0.09902(10) 0.1547(15) Uani 1 1 d D U . . .
N7 N 0.5822(8) 0.21562(17) 0.1263(4) 0.245(7) Uani 1 1 d D U . . .
N8 N 0.7128(7) 0.24790(14) 0.1147(3) 0.191(5) Uani 1 1 d D U . . .
N9 N 0.6126(9) 0.28429(15) 0.1005(4) 0.178(5) Uani 1 1 d D U . . .
C41 C 0.5155(10) 0.2000(2) 0.1340(5) 0.295(10) Uani 1 1 d D U . . .
H41 H 0.442106 0.203524 0.132178 0.355 Uiso 1 1 calc R U . . .
C42 C 0.5480(12) 0.1785(2) 0.1447(6) 0.327(11) Uani 1 1 d D U . . .
H42 H 0.497312 0.167753 0.149931 0.393 Uiso 1 1 calc R U . . .
C43 C 0.6524(12) 0.1729(2) 0.1475(6) 0.323(11) Uani 1 1 d D U . . .
H43 H 0.674819 0.158215 0.154763 0.388 Uiso 1 1 calc R U . . .
C44 C 0.7276(10) 0.18897(18) 0.1396(5) 0.283(9) Uani 1 1 d D U . . .
C45 C 0.6865(8) 0.21019(16) 0.1291(5) 0.239(7) Uani 1 1 d D U . . .
C46 C 0.7584(8) 0.22784(15) 0.1227(4) 0.215(7) Uani 1 1 d D U . . .
C47 C 0.8687(8) 0.22421(18) 0.1283(5) 0.238(7) Uani 1 1 d D U . . .
C48 C 0.9066(11) 0.2022(2) 0.1363(7) 0.263(9) Uani 1 1 d D U . . .
H48 H 0.980658 0.199332 0.138472 0.316 Uiso 1 1 calc R U . . .
C49 C 0.8389(11) 0.1853(2) 0.1409(8) 0.280(9) Uani 1 1 d D U . . .
H49 H 0.866413 0.170696 0.145047 0.336 Uiso 1 1 calc R U . . .
C50 C 0.9323(9) 0.2434(2) 0.1250(5) 0.264(9) Uani 1 1 d D U . . .
H50 H 1.007567 0.242188 0.128403 0.317 Uiso 1 1 calc R U . . .
C51 C 0.8853(9) 0.2637(2) 0.1168(4) 0.237(8) Uani 1 1 d D U . . .
H51 H 0.927656 0.276522 0.114632 0.284 Uiso 1 1 calc R U . . .
C52 C 0.7756(8) 0.26531(15) 0.1119(4) 0.195(6) Uani 1 1 d D U . . .
C53 C 0.7152(10) 0.28611(17) 0.1047(5) 0.193(6) Uani 1 1 d D U . . .
H53 H 0.749463 0.300075 0.103166 0.231 Uiso 1 1 calc R U . . .
C54 C 0.5490(9) 0.30363(16) 0.0992(3) 0.167(5) Uani 1 1 d D U . . .
C55 C 0.4508(10) 0.30357(18) 0.0773(4) 0.195(7) Uani 1 1 d D U . . .
H55 H 0.430847 0.291207 0.061470 0.233 Uiso 1 1 calc R U . . .
C56 C 0.3811(9) 0.32107(18) 0.0779(4) 0.188(6) Uani 1 1 d D U . . .
H56 H 0.314306 0.320759 0.062350 0.226 Uiso 1 1 calc R U . . .
C57 C 0.4082(9) 0.33927(15) 0.1013(3) 0.158(5) Uani 1 1 d D U . . .
C58 C 0.5070(9) 0.33925(17) 0.1232(3) 0.162(5) Uani 1 1 d D U . . .
H58 H 0.527231 0.351629 0.138970 0.194 Uiso 1 1 calc R U . . .
C59 C 0.5763(8) 0.32172(17) 0.1226(3) 0.155(5) Uani 1 1 d D U . . .
H59 H 0.643004 0.321956 0.138298 0.186 Uiso 1 1 calc R U . . .
S4 S 0.2518(3) 0.31146(6) 0.22788(11) 0.1525(15) Uani 1 1 d D U . . .
N10 N 0.4533(8) 0.2380(2) 0.4545(3) 0.224(6) Uani 1 1 d D U . . .
N11 N 0.5997(7) 0.24565(19) 0.4113(3) 0.200(5) Uani 1 1 d D U . . .
N12 N 0.5176(9) 0.2621(2) 0.3492(3) 0.189(5) Uani 1 1 d D U . . .
C61 C 0.3790(9) 0.2337(3) 0.4756(4) 0.249(8) Uani 1 1 d D U . . .
H61 H 0.307779 0.237782 0.466583 0.299 Uiso 1 1 calc R U . . .
C62 C 0.3998(11) 0.2234(3) 0.5103(4) 0.278(9) Uani 1 1 d D U . . .
H62 H 0.343487 0.220389 0.524209 0.333 Uiso 1 1 calc R U . . .
C63 C 0.5013(11) 0.2176(3) 0.5242(4) 0.279(9) Uani 1 1 d D U . . .
H63 H 0.516422 0.210747 0.548045 0.335 Uiso 1 1 calc R U . . .
C64 C 0.5840(9) 0.2218(2) 0.5028(3) 0.241(7) Uani 1 1 d D U . . .
C65 C 0.5545(8) 0.2320(2) 0.4679(3) 0.217(6) Uani 1 1 d D U . . .
C66 C 0.6346(8) 0.2363(2) 0.4446(3) 0.206(6) Uani 1 1 d D U . . .
C67 C 0.7414(8) 0.2305(2) 0.4561(3) 0.221(7) Uani 1 1 d D U . . .
C68 C 0.7681(10) 0.2203(2) 0.4914(3) 0.235(8) Uani 1 1 d D U . . .
H68 H 0.839735 0.216175 0.499662 0.281 Uiso 1 1 calc R U . . .
C69 C 0.6934(10) 0.2163(3) 0.5136(4) 0.245(8) Uani 1 1 d D U . . .
H69 H 0.714443 0.209694 0.537356 0.294 Uiso 1 1 calc R U . . .
C70 C 0.8125(9) 0.2352(3) 0.4301(4) 0.246(8) Uani 1 1 d D U . . .
H70 H 0.885799 0.231693 0.436310 0.296 Uiso 1 1 calc R U . . .
C71 C 0.7764(8) 0.2447(3) 0.3964(4) 0.243(8) Uani 1 1 d D U . . .
H71 H 0.823903 0.247946 0.379137 0.292 Uiso 1 1 calc R U . . .
C72 C 0.6691(8) 0.2494(3) 0.3879(3) 0.218(7) Uani 1 1 d D U . . .
C73 C 0.6202(10) 0.2601(3) 0.3530(4) 0.214(7) Uani 1 1 d D U . . .
H73 H 0.660811 0.265187 0.334629 0.256 Uiso 1 1 calc R U . . .
C74 C 0.4612(8) 0.27329(17) 0.3185(3) 0.165(5) Uani 1 1 d D U . . .
C75 C 0.4918(8) 0.29430(17) 0.3088(3) 0.157(5) Uani 1 1 d D U . . .
H75 H 0.556352 0.300472 0.321041 0.188 Uiso 1 1 calc R U . . .
C76 C 0.4297(8) 0.30648(17) 0.2815(3) 0.159(5) Uani 1 1 d D U . . .
H76 H 0.452107 0.320817 0.274729 0.190 Uiso 1 1 calc R U . . .
C77 C 0.3338(8) 0.29765(16) 0.2638(3) 0.146(4) Uani 1 1 d D U . . .
C78 C 0.3033(8) 0.27658(17) 0.2740(3) 0.166(5) Uani 1 1 d D U . . .
H78 H 0.238061 0.270487 0.262272 0.199 Uiso 1 1 calc R U . . .
C79 C 0.3655(9) 0.26448(17) 0.3006(4) 0.186(6) Uani 1 1 d D U . . .
H79 H 0.343718 0.250016 0.306977 0.223 Uiso 1 1 calc R U . . .
S5 S 0.1868(4) 0.37272(7) 0.34211(10) 0.1546(14) Uani 1 1 d D U . . .
N13 N 0.4732(8) 0.45950(17) 0.5556(2) 0.131(3) Uani 1 1 d D U . . .
N14 N 0.5562(8) 0.42146(15) 0.5396(3) 0.131(3) Uani 1 1 d D U . . .
N15 N 0.4415(9) 0.40354(17) 0.4834(2) 0.134(3) Uani 1 1 d D U . . .
C81 C 0.4375(10) 0.4796(2) 0.5619(3) 0.130(4) Uani 1 1 d D U . . .
H81 H 0.376460 0.484784 0.545987 0.156 Uiso 1 1 calc R U . . .
C82 C 0.4837(10) 0.4936(2) 0.5902(3) 0.134(4) Uani 1 1 d D U . . .
H82 H 0.451346 0.507401 0.594591 0.161 Uiso 1 1 calc R U . . .
C83 C 0.5759(11) 0.4872(2) 0.6116(3) 0.138(4) Uani 1 1 d D U . . .
H83 H 0.611933 0.497138 0.629631 0.165 Uiso 1 1 calc R U . . .
C84 C 0.6167(10) 0.46602(19) 0.6068(3) 0.134(4) Uani 1 1 d D U . . .
C85 C 0.5645(10) 0.45301(18) 0.5777(3) 0.124(3) Uani 1 1 d D U . . .
C86 C 0.6081(10) 0.43223(18) 0.5688(3) 0.126(4) Uani 1 1 d D U . . .
C87 C 0.7040(11) 0.4244(2) 0.5891(3) 0.142(4) Uani 1 1 d D U . . .
C88 C 0.7520(12) 0.4374(2) 0.6197(4) 0.157(5) Uani 1 1 d D U . . .
H88 H 0.813521 0.431753 0.634796 0.189 Uiso 1 1 calc R U . . .
C89 C 0.7140(11) 0.4574(2) 0.6283(4) 0.156(5) Uani 1 1 d D U . . .
H89 H 0.750537 0.465939 0.648263 0.187 Uiso 1 1 calc R U . . .
C90 C 0.7402(11) 0.4036(2) 0.5772(3) 0.156(5) Uani 1 1 d D U . . .
H90 H 0.801860 0.396903 0.590617 0.188 Uiso 1 1 calc R U . . .
C91 C 0.6878(11) 0.3931(2) 0.5467(4) 0.156(5) Uani 1 1 d D U . . .
H91 H 0.714381 0.379613 0.537879 0.187 Uiso 1 1 calc R U . . .
C92 C 0.5944(10) 0.4025(2) 0.5286(3) 0.135(4) Uani 1 1 d D U . . .
C93 C 0.5327(11) 0.3943(2) 0.4948(3) 0.139(4) Uani 1 1 d D U . . .
H93 H 0.558314 0.382472 0.481150 0.167 Uiso 1 1 calc R U . . .
C94 C 0.3861(10) 0.3969(2) 0.4490(3) 0.131(4) Uani 1 1 d D U . . .
C95 C 0.2775(11) 0.3939(2) 0.4461(3) 0.139(4) Uani 1 1 d D U . . .
H95 H 0.243105 0.396682 0.467245 0.167 Uiso 1 1 calc R U . . .
C96 C 0.2174(11) 0.3869(2) 0.4134(3) 0.145(4) Uani 1 1 d D U . . .
H96 H 0.143536 0.384156 0.412606 0.174 Uiso 1 1 calc R U . . .
C97 C 0.2653(10) 0.3839(2) 0.3817(3) 0.132(4) Uani 1 1 d D U . . .
C98 C 0.3730(10) 0.3882(2) 0.3835(3) 0.141(4) Uani 1 1 d D U . . .
H98 H 0.406268 0.386444 0.361755 0.170 Uiso 1 1 calc R U . . .
C99 C 0.4331(10) 0.3949(2) 0.4168(3) 0.138(4) Uani 1 1 d D U . . .
H99 H 0.506435 0.398272 0.417532 0.166 Uiso 1 1 calc R U . . .
C101 C 0.2797(12) 0.4350(2) 0.2771(4) 0.139(4) Uani 1 1 d . U . . .
C102 C 0.3248(11) 0.4319(2) 0.2428(3) 0.128(4) Uani 1 1 d . U . . .
C103 C 0.3090(11) 0.4449(2) 0.2097(4) 0.138(4) Uani 1 1 d . U . . .
H103 H 0.285724 0.459890 0.211272 0.165 Uiso 1 1 calc R U . . .
C104 C 0.3264(11) 0.4366(2) 0.1742(3) 0.132(4) Uani 1 1 d . U . . .
C105 C 0.3579(10) 0.4138(2) 0.1710(3) 0.121(3) Uani 1 1 d . U . . .
C106 C 0.3486(11) 0.3994(2) 0.1392(3) 0.135(4) Uani 1 1 d . U . . .
H106 H 0.340194 0.406071 0.115148 0.162 Uiso 1 1 calc R U . . .
C107 C 0.3512(11) 0.3767(2) 0.1413(3) 0.137(4) Uani 1 1 d . U . . .
C108 C 0.3595(11) 0.3652(2) 0.1777(3) 0.127(4) Uani 1 1 d . U . . .
C109 C 0.3283(11) 0.3434(2) 0.1867(4) 0.138(4) Uani 1 1 d . U . . .
H109 H 0.319146 0.332510 0.167599 0.165 Uiso 1 1 calc R U . . .
C110 C 0.3105(11) 0.3374(2) 0.2220(4) 0.140(4) Uani 1 1 d . U . . .
C111 C 0.3250(11) 0.3542(2) 0.2519(4) 0.133(4) Uani 1 1 d . U . . .
C112 C 0.2801(11) 0.3543(2) 0.2869(4) 0.136(4) Uani 1 1 d . U . . .
H112 H 0.258045 0.340677 0.296627 0.163 Uiso 1 1 calc R U . . .
C113 C 0.2690(11) 0.3738(2) 0.3060(3) 0.131(4) Uani 1 1 d . U . . .
C114 C 0.3011(11) 0.3947(2) 0.2931(3) 0.125(4) Uani 1 1 d . U . . .
C115 C 0.2716(11) 0.4172(2) 0.3006(3) 0.134(4) Uani 1 1 d . U . . .
H115 H 0.244651 0.419996 0.323271 0.161 Uiso 1 1 calc R U . . .
C116 C 0.3675(10) 0.4114(2) 0.2392(3) 0.117(3) Uani 1 1 d . U . . .
C117 C 0.3875(10) 0.4028(2) 0.2039(3) 0.116(3) Uani 1 1 d . U . . .
C118 C 0.3878(10) 0.3796(2) 0.2067(3) 0.116(3) Uani 1 1 d . U . . .
C119 C 0.3684(10) 0.3737(2) 0.2431(3) 0.123(3) Uani 1 1 d . U . . .
C120 C 0.3584(11) 0.3933(2) 0.2639(3) 0.120(3) Uani 1 1 d . U . . .
B1 B 0.4563(10) 0.1237(2) 0.1428(4) 0.149(8) Uiso 0.743(19) 1 d D U P A 1
F1 F 0.4337(11) 0.1021(2) 0.1511(4) 0.163(6) Uiso 0.743(19) 1 d D U P A 1
F2 F 0.4662(10) 0.12550(18) 0.1053(3) 0.165(5) Uiso 0.743(19) 1 d D U P A 1
F3 F 0.5546(8) 0.1290(2) 0.1626(4) 0.174(5) Uiso 0.743(19) 1 d D U P A 1
F4 F 0.3789(9) 0.13818(19) 0.1511(4) 0.177(5) Uiso 0.743(19) 1 d D U P A 1
B1' B 0.444(2) 0.1271(5) 0.1489(8) 0.16(2) Uiso 0.257(19) 1 d D U P A 2
F2' F 0.390(4) 0.1339(7) 0.1150(10) 0.224(18) Uiso 0.257(19) 1 d D U P A 2
F3' F 0.428(4) 0.1420(5) 0.1764(11) 0.218(18) Uiso 0.257(19) 1 d D U P A 2
F4' F 0.552(3) 0.1263(9) 0.1468(16) 0.30(3) Uiso 0.257(19) 1 d D U P A 2
F1' F 0.408(3) 0.1063(5) 0.1572(10) 0.147(15) Uiso 0.257(19) 1 d D U P A 2
B2 B 0.7782(9) 0.47750(19) 0.5246(3) 0.146(4) Uani 1 1 d D U . . .
F5 F 0.8134(7) 0.48453(15) 0.4916(2) 0.177(3) Uani 1 1 d D U . . .
F6 F 0.8525(7) 0.48329(15) 0.5546(2) 0.177(3) Uani 1 1 d D U . . .
F7 F 0.6831(6) 0.48788(13) 0.5271(2) 0.163(3) Uani 1 1 d D U . . .
F8 F 0.7642(6) 0.45466(13) 0.5238(2) 0.163(3) Uani 1 1 d D U . . .
B3 B 1.0543(15) 0.5007(3) 0.6874(5) 0.148(12) Uiso 0.5 1 d D U P B 1
F9 F 1.0125(14) 0.4837(3) 0.6647(5) 0.200(7) Uiso 0.5 1 d D U P B 1
F10 F 1.1638(14) 0.4993(5) 0.6921(8) 0.192(9) Uiso 0.5 1 d D U P B 1
F11 F 1.0227(19) 0.5207(3) 0.6703(7) 0.263(12) Uiso 0.5 1 d D U P B 1
F12 F 1.0204(15) 0.4990(3) 0.7218(5) 0.208(7) Uiso 0.5 1 d D U P B 1
B4 B 0.2191(19) 0.2246(4) 0.1971(7) 0.42(4) Uiso 0.5 1 d D U P C 1
F15 F 0.182(2) 0.2460(4) 0.1897(9) 0.306(14) Uiso 0.5 1 d D U P C 1
F13 F 0.148(2) 0.2092(5) 0.1799(10) 0.378(19) Uiso 0.5 1 d D U P C 1
F16 F 0.315(2) 0.2212(5) 0.1842(9) 0.347(16) Uiso 0.5 1 d D U P C 1
F14 F 0.232(3) 0.2213(6) 0.2352(7) 0.350(16) Uiso 0.5 1 d D U P C 1
B5 B 0.9001(16) 0.2108(3) 0.0255(6) 0.26(2) Uiso 0.5 1 d D U P . .
F18 F 0.9973(16) 0.2005(4) 0.0324(7) 0.288(12) Uiso 0.5 1 d D U P . .
F19 F 0.8987(19) 0.2316(3) 0.0417(7) 0.276(11) Uiso 0.5 1 d D U P . .
F17 F 0.874(2) 0.2129(4) -0.0123(6) 0.294(12) Uiso 0.5 1 d D U P . .
F20 F 0.8276(15) 0.1973(3) 0.0395(6) 0.232(9) Uiso 0.5 1 d D U P . .
B6 B 0.1547(14) 0.2947(3) 0.1341(6) 0.220(18) Uiso 0.5 1 d D U P . .
F21 F 0.1105(15) 0.3137(3) 0.1463(6) 0.234(9) Uiso 0.5 1 d D U P . .
F24 F 0.2629(13) 0.2975(3) 0.1365(5) 0.206(7) Uiso 0.5 1 d D U P . .
F23 F 0.109(2) 0.2919(5) 0.0979(6) 0.329(15) Uiso 0.5 1 d D U P . .
F22 F 0.1368(18) 0.2761(3) 0.1548(7) 0.265(10) Uiso 0.5 1 d D U P . .
N1S N 0.7527(12) 0.5249(3) 0.3963(4) 0.174(5) Uani 1 1 d D U . . .
C1S C 0.8194(13) 0.5123(3) 0.4045(4) 0.147(5) Uani 1 1 d D U . . .
C2S C 0.9061(12) 0.4961(3) 0.4144(4) 0.164(5) Uani 1 1 d D U . . .
H2S1 H 0.894014 0.487832 0.436694 0.246 Uiso 1 1 calc R U . . .
H2S2 H 0.974022 0.504035 0.419302 0.246 Uiso 1 1 calc R U . . .
H2S3 H 0.907854 0.485698 0.393609 0.246 Uiso 1 1 calc R U . . .
N2S N 0.832(3) 0.3264(4) 0.0655(9) 0.184(10) Uiso 0.551(17) 1 d D U P D 1
C3S C 0.918(3) 0.3310(7) 0.0778(13) 0.247(17) Uiso 0.551(17) 1 d D U P D 1
C4S C 1.014(3) 0.3453(8) 0.0866(15) 0.29(2) Uiso 0.551(17) 1 d D U P D 1
N2A N 0.572(4) 0.3347(8) 0.0197(14) 0.265(19) Uiso 0.449(17) 1 d D U P D 2
C3A C 0.660(4) 0.3381(7) 0.0305(13) 0.207(17) Uiso 0.449(17) 1 d D U P D 2
C4A C 0.773(4) 0.3321(8) 0.0445(15) 0.207(16) Uiso 0.449(17) 1 d D U P D 2
N3S N -0.155(2) 0.3100(4) 0.1729(7) 0.195(9) Uiso 0.637(18) 1 d D U P E 1
C5S C -0.085(3) 0.2996(6) 0.1894(10) 0.223(12) Uiso 0.637(18) 1 d D U P E 1
C6S C -0.019(3) 0.2829(6) 0.2115(11) 0.266(17) Uiso 0.637(18) 1 d D U P E 1
N3A N -0.068(5) 0.3156(9) 0.1803(14) 0.211(16) Uiso 0.363(18) 1 d D U P E 2
C5A C -0.025(5) 0.3267(9) 0.2057(17) 0.226(16) Uiso 0.363(18) 1 d D U P E 2
C6A C 0.008(5) 0.3453(9) 0.2311(15) 0.23(2) Uiso 0.363(18) 1 d D U P E 2
N4S N 0.508(2) 0.6493(4) 0.0961(7) 0.221(10) Uiso 0.694(17) 1 d D U P F 1
C7S C 0.598(2) 0.6539(5) 0.0968(9) 0.224(12) Uiso 0.694(17) 1 d D U P F 1
C8S C 0.678(3) 0.6726(8) 0.1051(16) 0.342(17) Uiso 0.694(17) 1 d D U P F 1
N4A N 0.759(4) 0.6708(14) 0.077(2) 0.31(3) Uiso 0.306(17) 1 d D U P F 2
C7A C 0.672(5) 0.6768(17) 0.064(2) 0.30(3) Uiso 0.306(17) 1 d D U P F 2
C8A C 0.563(4) 0.6793(8) 0.0752(14) 0.152(16) Uiso 0.306(17) 1 d D U P F 2
N5S N 0.598(4) 0.6395(9) 0.2908(15) 0.160(15) Uiso 0.25 1 d D U P G 1
C9S C 0.563(7) 0.6529(14) 0.269(2) 0.28(2) Uiso 0.25 1 d D U P G 1
C10S C 0.500000 0.6710(13) 0.250000 0.34(3) Uiso 0.5 2 d DS U P G 1
N5A N 0.661(2) 0.6319(4) 0.3025(6) 0.139(7) Uiso 0.5 1 d D U P H 2
C10A C 0.745(5) 0.6637(8) 0.2676(17) 0.34(3) Uiso 0.5 1 d D U P H 2
C9A C 0.692(4) 0.6480(7) 0.2901(14) 0.254(16) Uiso 0.5 1 d D U P H 2
C11S C 1.121(3) 0.5037(6) 0.6936(11) 0.161(11) Uiso 0.5 1 d D U P I 2
N6S N 1.210(2) 0.4978(5) 0.6943(9) 0.160(10) Uiso 0.5 1 d D U P I 2
C12S C 1.033(4) 0.5190(10) 0.697(2) 0.30(2) Uiso 0.5 1 d D U P I 2
C14S C 0.146(11) 0.225(2) 0.273(4) 0.15(3) Uiso 0.125 1 d D U P J 2
C13S C 0.127(16) 0.235(2) 0.236(4) 0.23(3) Uiso 0.125 1 d D U P J 2
N7S N 0.106(14) 0.245(2) 0.209(4) 0.26(5) Uiso 0.125 1 d D U P J 2
N7A N 0.000000 0.211(2) 0.250000 0.31(4) Uiso 0.25 2 d DS U P K 3
C13A C 0.080(9) 0.220(2) 0.263(4) 0.25(4) Uiso 0.125 1 d D U P K 3
C14A C 0.183(6) 0.225(2) 0.284(4) 0.14(3) Uiso 0.125 1 d D U P K 3

loop_
_atom_site_aniso_label
_atom_site_aniso_U_11
_atom_site_aniso_U_22
_atom_site_aniso_U_33
_atom_site_aniso_U_23
_atom_site_aniso_U_13
_atom_site_aniso_U_12
Co1 0.161(2) 0.1223(19) 0.0960(16) 0.000 -0.0128(14) 0.000
Co2 0.1791(18) 0.1252(14) 0.0824(11) 0.0074(9) -0.0018(10) 0.0049(11)
Co3 0.203(2) 0.1344(18) 0.217(3) -0.0557(16) -0.0635(19) 0.0077(15)
S1 0.205(4) 0.126(3) 0.129(3) -0.012(2) 0.034(3) -0.015(3)
N1 0.140(8) 0.136(8) 0.112(7) 0.008(6) -0.011(6) -0.006(6)
N2 0.159(9) 0.118(8) 0.106(7) -0.003(5) -0.007(6) 0.003(6)
N3 0.168(8) 0.120(7) 0.090(7) -0.014(6) -0.013(6) -0.005(6)
C1 0.157(11) 0.149(11) 0.106(9) 0.017(7) -0.014(7) -0.005(8)
C2 0.173(12) 0.166(12) 0.117(10) 0.020(8) -0.009(8) -0.009(9)
C3 0.174(11) 0.157(11) 0.130(10) 0.029(8) -0.013(8) -0.015(9)
C4 0.142(9) 0.154(11) 0.122(9) 0.012(7) -0.004(6) 0.000(7)
C5 0.140(9) 0.117(9) 0.104(8) -0.009(6) -0.012(6) 0.001(6)
C6 0.139(9) 0.136(9) 0.088(7) -0.012(6) -0.002(6) 0.004(7)
C7 0.130(9) 0.170(11) 0.109(9) 0.000(7) -0.005(6) 0.005(7)
C8 0.135(10) 0.198(13) 0.105(9) -0.001(7) -0.004(7) -0.010(8)
C9 0.150(10) 0.162(11) 0.135(10) 0.011(8) -0.007(7) -0.012(8)
C10 0.148(11) 0.195(13) 0.105(9) -0.003(7) -0.017(7) -0.008(8)
C11 0.157(10) 0.174(12) 0.108(9) -0.006(8) -0.013(7) -0.007(8)
C12 0.162(10) 0.133(9) 0.104(8) -0.005(6) -0.011(7) 0.001(7)
C13 0.169(10) 0.138(9) 0.085(8) -0.007(7) -0.016(7) -0.006(7)
C14 0.177(9) 0.117(7) 0.081(7) -0.007(7) -0.006(8) -0.009(7)
C15 0.179(9) 0.114(8) 0.098(8) -0.015(7) 0.005(9) -0.004(7)
C16 0.183(10) 0.119(8) 0.103(8) -0.013(8) -0.011(8) -0.013(7)
C17 0.199(10) 0.119(7) 0.100(8) -0.005(7) -0.004(9) -0.017(9)
C18 0.202(11) 0.113(8) 0.090(8) -0.004(7) -0.001(9) -0.005(7)
C19 0.185(11) 0.119(7) 0.071(7) -0.005(7) -0.011(7) 0.001(7)
S2 0.204(4) 0.130(3) 0.108(3) 0.016(2) 0.015(2) 0.021(3)
N4 0.167(8) 0.122(8) 0.089(6) -0.007(5) -0.005(6) 0.005(6)
N5 0.174(9) 0.134(8) 0.079(6) -0.008(5) 0.001(5) 0.002(6)
N6 0.176(9) 0.130(8) 0.097(7) -0.002(6) -0.003(6) 0.001(7)
C21 0.176(11) 0.119(9) 0.100(9) -0.007(6) -0.005(7) 0.003(7)
C22 0.168(11) 0.144(10) 0.098(8) -0.013(7) -0.014(8) 0.012(8)
C23 0.179(11) 0.146(10) 0.093(8) -0.016(6) -0.007(8) 0.009(8)
C24 0.165(9) 0.144(10) 0.077(7) 0.001(6) -0.005(7) -0.004(7)
C25 0.162(9) 0.139(9) 0.078(7) -0.003(6) -0.006(7) 0.001(7)
C26 0.159(9) 0.133(9) 0.093(8) 0.002(6) -0.001(6) -0.002(7)
C27 0.159(9) 0.155(10) 0.096(8) -0.003(6) -0.001(7) -0.008(8)
C28 0.158(10) 0.174(12) 0.103(9) -0.002(7) 0.004(7) -0.014(8)
C29 0.161(10) 0.178(12) 0.085(8) -0.002(7) 0.002(8) -0.004(8)
C30 0.170(11) 0.167(11) 0.121(10) -0.017(7) 0.013(7) -0.023(9)
C31 0.179(11) 0.166(12) 0.106(9) -0.029(8) -0.001(8) -0.027(9)
C32 0.170(10) 0.139(10) 0.105(8) -0.012(6) -0.001(7) -0.011(8)
C33 0.181(10) 0.129(10) 0.100(9) -0.009(7) 0.003(7) -0.002(8)
C34 0.176(9) 0.114(8) 0.095(7) -0.009(7) -0.002(6) 0.011(8)
C35 0.175(9) 0.119(8) 0.093(8) -0.003(7) -0.003(6) -0.002(9)
C36 0.180(10) 0.113(8) 0.102(7) 0.006(7) -0.001(6) -0.003(8)
C37 0.165(9) 0.115(8) 0.099(6) 0.012(7) 0.006(7) 0.013(8)
C38 0.174(10) 0.112(8) 0.101(8) 0.006(7) 0.004(6) 0.002(9)
C39 0.170(10) 0.127(9) 0.098(7) -0.008(7) 0.000(6) -0.001(8)
S3 0.214(4) 0.128(3) 0.105(2) -0.016(2) -0.034(2) 0.003(3)
N7 0.194(11) 0.148(11) 0.37(2) -0.024(12) -0.028(14) -0.001(9)
N8 0.193(11) 0.156(9) 0.203(12) -0.059(10) -0.040(10) -0.005(7)
N9 0.233(11) 0.125(8) 0.156(9) -0.027(7) -0.043(10) 0.003(8)
C41 0.232(16) 0.149(13) 0.48(3) -0.002(18) -0.026(18) -0.019(11)
C42 0.255(17) 0.166(14) 0.54(3) 0.030(19) -0.02(2) -0.007(14)
C43 0.263(17) 0.170(15) 0.51(3) 0.024(19) -0.04(2) 0.008(13)
C44 0.235(14) 0.170(12) 0.42(2) -0.014(16) -0.046(18) 0.008(11)
C45 0.200(11) 0.156(11) 0.335(19) -0.037(13) -0.045(15) -0.002(9)
C46 0.194(11) 0.161(10) 0.273(17) -0.061(12) -0.029(14) -0.001(8)
C47 0.202(12) 0.169(11) 0.327(19) -0.076(14) -0.021(15) 0.005(9)
C48 0.241(15) 0.184(13) 0.35(2) -0.059(17) -0.002(17) 0.031(11)
C49 0.251(15) 0.162(13) 0.40(2) -0.055(17) -0.04(2) 0.033(11)
C50 0.204(14) 0.196(13) 0.38(2) -0.060(18) -0.012(17) -0.012(10)
C51 0.199(12) 0.181(12) 0.32(2) -0.069(15) 0.006(16) -0.014(10)
C52 0.201(12) 0.168(10) 0.204(14) -0.064(11) -0.019(13) -0.006(8)
C53 0.225(12) 0.164(11) 0.179(14) -0.057(11) -0.005(14) 0.005(10)
C54 0.223(12) 0.120(9) 0.139(10) -0.018(8) -0.038(9) 0.003(8)
C55 0.253(14) 0.135(11) 0.164(12) -0.043(10) -0.079(10) 0.017(9)
C56 0.261(15) 0.128(10) 0.150(11) -0.037(8) -0.057(11) 0.002(9)
C57 0.236(12) 0.109(8) 0.110(9) -0.008(6) -0.039(8) 0.000(9)
C58 0.222(13) 0.128(10) 0.119(10) -0.023(8) -0.035(9) 0.002(8)
C59 0.201(12) 0.123(9) 0.130(10) -0.020(7) -0.018(9) -0.016(8)
S4 0.185(4) 0.116(3) 0.137(3) 0.004(2) -0.044(3) -0.014(2)
N10 0.227(12) 0.180(12) 0.239(15) 0.081(11) -0.063(10) -0.013(11)
N11 0.207(11) 0.130(9) 0.228(12) 0.052(9) -0.085(9) -0.003(9)
N12 0.199(11) 0.148(9) 0.194(11) 0.059(8) -0.065(9) 0.005(9)
C61 0.261(15) 0.212(17) 0.254(19) 0.101(14) -0.033(13) 0.000(15)
C62 0.269(16) 0.29(2) 0.259(19) 0.121(16) -0.031(15) 0.016(17)
C63 0.274(16) 0.263(19) 0.272(19) 0.108(16) -0.061(13) 0.010(18)
C64 0.244(13) 0.194(14) 0.249(15) 0.076(13) -0.087(11) -0.002(14)
C65 0.234(11) 0.138(12) 0.246(14) 0.059(11) -0.080(10) -0.005(12)
C66 0.219(11) 0.131(11) 0.233(13) 0.045(10) -0.088(9) -0.003(11)
C67 0.230(12) 0.157(13) 0.238(15) 0.058(12) -0.094(10) 0.010(12)
C68 0.246(15) 0.183(15) 0.237(16) 0.063(13) -0.093(11) 0.006(14)
C69 0.257(14) 0.192(15) 0.249(17) 0.081(14) -0.088(12) 0.004(15)
C70 0.217(14) 0.215(17) 0.272(18) 0.071(15) -0.087(11) 0.005(14)
C71 0.202(12) 0.246(18) 0.247(16) 0.058(14) -0.091(11) 0.015(14)
C72 0.197(12) 0.181(14) 0.243(14) 0.053(12) -0.083(10) 0.001(13)
C73 0.200(12) 0.191(14) 0.224(14) 0.055(12) -0.060(12) 0.038(13)
C74 0.163(11) 0.134(9) 0.176(11) 0.032(8) -0.044(8) 0.013(8)
C75 0.166(11) 0.142(10) 0.149(11) 0.027(8) -0.026(8) -0.002(8)
C76 0.167(11) 0.137(10) 0.155(11) 0.033(8) -0.031(8) -0.016(8)
C77 0.150(10) 0.123(8) 0.153(10) 0.009(8) -0.021(8) -0.005(7)
C78 0.161(11) 0.119(9) 0.196(13) 0.023(9) -0.052(9) -0.008(8)
C79 0.186(13) 0.134(11) 0.211(14) 0.032(9) -0.063(10) 0.003(8)
S5 0.196(4) 0.157(3) 0.103(3) 0.001(2) -0.004(2) -0.036(3)
N13 0.174(9) 0.133(7) 0.084(6) 0.021(6) 0.010(5) 0.018(7)
N14 0.184(9) 0.106(7) 0.096(6) -0.006(5) -0.003(6) 0.007(6)
N15 0.182(9) 0.128(8) 0.086(6) 0.007(6) 0.001(6) 0.006(7)
C81 0.172(11) 0.133(9) 0.081(7) 0.014(6) 0.006(7) 0.004(8)
C82 0.180(11) 0.135(9) 0.083(8) 0.001(6) 0.006(7) 0.014(8)
C83 0.193(11) 0.123(8) 0.091(8) -0.008(7) -0.002(7) 0.008(8)
C84 0.188(10) 0.127(8) 0.083(7) -0.005(6) 0.008(6) 0.013(7)
C85 0.173(10) 0.121(8) 0.073(7) 0.002(5) 0.003(6) 0.009(7)
C86 0.179(10) 0.121(8) 0.073(7) 0.002(5) 0.003(6) 0.016(7)
C87 0.184(11) 0.134(9) 0.097(8) -0.010(6) -0.015(7) 0.012(7)
C88 0.185(12) 0.156(10) 0.118(9) -0.018(7) -0.023(8) 0.024(9)
C89 0.199(12) 0.149(10) 0.107(9) -0.023(8) -0.020(8) 0.013(8)
C90 0.191(12) 0.154(10) 0.111(9) -0.012(7) -0.025(8) 0.034(9)
C91 0.199(12) 0.134(10) 0.121(10) -0.023(7) -0.024(8) 0.037(8)
C92 0.185(10) 0.117(8) 0.095(8) 0.002(6) -0.006(6) 0.023(7)
C93 0.201(11) 0.119(9) 0.092(8) -0.006(6) 0.001(7) 0.016(8)
C94 0.177(9) 0.116(9) 0.096(7) 0.004(7) 0.001(6) 0.008(9)
C95 0.183(9) 0.144(10) 0.086(7) 0.010(7) 0.006(7) -0.007(9)
C96 0.176(11) 0.161(11) 0.093(7) 0.010(8) 0.005(6) -0.027(9)
C97 0.173(9) 0.132(9) 0.086(7) 0.011(7) -0.003(7) -0.017(9)
C98 0.172(10) 0.147(10) 0.100(7) -0.008(7) 0.004(7) -0.004(9)
C99 0.171(10) 0.140(10) 0.100(7) -0.011(7) 0.003(6) -0.007(8)
C101 0.207(12) 0.116(7) 0.088(7) -0.011(6) 0.001(7) -0.014(8)
C102 0.178(11) 0.108(7) 0.094(7) 0.000(6) 0.004(7) -0.012(7)
C103 0.203(12) 0.099(8) 0.107(7) 0.004(5) 0.008(8) 0.002(8)
C104 0.182(11) 0.108(7) 0.099(7) 0.004(6) -0.002(7) -0.003(7)
C105 0.159(10) 0.106(7) 0.090(6) 0.004(5) -0.007(7) -0.003(7)
C106 0.183(11) 0.118(7) 0.094(7) -0.003(6) -0.012(8) -0.004(8)
C107 0.181(11) 0.117(7) 0.098(7) -0.003(6) -0.032(7) -0.002(8)
C108 0.162(10) 0.110(7) 0.097(6) -0.005(5) -0.021(7) 0.005(7)
C109 0.168(11) 0.109(7) 0.122(8) 0.004(7) -0.026(8) 0.010(7)
C110 0.178(11) 0.107(8) 0.119(7) 0.007(6) -0.031(8) -0.010(7)
C111 0.166(11) 0.101(7) 0.119(7) 0.010(6) -0.024(7) -0.007(7)
C112 0.168(11) 0.112(7) 0.111(8) 0.014(6) -0.036(7) -0.020(8)
C113 0.174(10) 0.121(7) 0.086(7) 0.010(6) -0.025(7) -0.019(8)
C114 0.179(11) 0.118(6) 0.070(7) 0.003(6) -0.014(6) -0.016(7)
C115 0.192(12) 0.116(7) 0.087(7) -0.011(6) -0.001(7) -0.030(8)
C116 0.148(9) 0.108(7) 0.086(6) 0.010(5) -0.012(6) -0.010(6)
C117 0.142(9) 0.111(6) 0.087(6) 0.002(5) -0.012(6) 0.001(7)
C118 0.138(9) 0.113(6) 0.088(6) -0.003(5) -0.014(6) 0.005(7)
C119 0.156(10) 0.107(6) 0.096(6) -0.003(5) -0.018(6) -0.008(7)
C120 0.164(10) 0.105(6) 0.082(7) 0.004(5) -0.017(6) -0.005(7)
B2 0.146(11) 0.164(10) 0.120(9) 0.010(11) -0.004(8) -0.018(10)
F5 0.196(8) 0.206(8) 0.124(5) 0.028(5) 0.005(5) -0.021(6)
F6 0.184(7) 0.212(8) 0.120(5) 0.026(5) -0.028(5) -0.027(6)
F7 0.172(7) 0.174(7) 0.134(6) 0.007(5) -0.006(5) 0.006(5)
F8 0.181(7) 0.162(6) 0.135(6) 0.016(5) -0.011(5) -0.003(5)
N1S 0.194(14) 0.204(15) 0.113(9) 0.011(9) -0.013(9) 0.008(9)
C1S 0.175(15) 0.170(15) 0.088(9) 0.010(9) -0.007(10) -0.016(8)
C2S 0.183(14) 0.187(14) 0.112(10) 0.007(9) -0.015(9) -0.004(9)

loop_
_atom_type_symbol
_atom_type_description
_atom_type_scat_dispersion_real
_atom_type_scat_dispersion_imag
_atom_type_scat_source
C C 0.0032 0.0016 'International Tables Vol C Tables 4.2.6.8 and 6.1.1.4'
H H 0.0000 0.0000 'International Tables Vol C Tables 4.2.6.8 and 6.1.1.4'
N N 0.0061 0.0032 'International Tables Vol C Tables 4.2.6.8 and 6.1.1.4'
S S 0.1203 0.1179 'International Tables Vol C Tables 4.2.6.8 and 6.1.1.4'
Co Co 0.3483 0.9277 'International Tables Vol C Tables 4.2.6.8 and 6.1.1.4'
B B 0.0013 0.0007 'International Tables Vol C Tables 4.2.6.8 and 6.1.1.4'
F F 0.0168 0.0099 'International Tables Vol C Tables 4.2.6.8 and 6.1.1.4'

loop_
_geom_angle_atom_site_label_1
_geom_angle_atom_site_label_2
_geom_angle_atom_site_label_3
_geom_angle
_geom_angle_site_symmetry_1
_geom_angle_site_symmetry_3
_geom_angle_publ_flag
N2 Co1 N2 167.2(6) 2_655 . ?
N2 Co1 N1 76.5(4) 2_655 2_655 ?
N2 Co1 N1 95.1(4) . 2_655 ?
N2 Co1 N1 95.1(4) 2_655 . ?
N2 Co1 N1 76.5(4) . . ?
N1 Co1 N1 98.2(6) 2_655 . ?
N2 Co1 N3 74.3(4) 2_655 2_655 ?
N2 Co1 N3 115.7(4) . 2_655 ?
N1 Co1 N3 148.5(4) 2_655 2_655 ?
N1 Co1 N3 95.7(4) . 2_655 ?
N2 Co1 N3 115.7(4) 2_655 . ?
N2 Co1 N3 74.3(4) . . ?
N1 Co1 N3 95.7(4) 2_655 . ?
N1 Co1 N3 148.5(4) . . ?
N3 Co1 N3 86.8(5) 2_655 . ?
N5 Co2 N14 164.8(4) 2_655 . ?
N5 Co2 N6 74.8(3) 2_655 2_655 ?
N14 Co2 N6 119.0(4) . 2_655 ?
N5 Co2 N15 114.4(4) 2_655 . ?
N14 Co2 N15 75.0(4) . . ?
N6 Co2 N15 86.2(4) 2_655 . ?
N5 Co2 N13 96.3(4) 2_655 . ?
N14 Co2 N13 76.2(4) . . ?
N6 Co2 N13 97.4(4) 2_655 . ?
N15 Co2 N13 148.8(4) . . ?
N5 Co2 N4 75.9(3) 2_655 2_655 ?
N14 Co2 N4 91.6(4) . 2_655 ?
N6 Co2 N4 148.8(4) 2_655 2_655 ?
N15 Co2 N4 96.3(4) . 2_655 ?
N13 Co2 N4 96.3(4) . 2_655 ?
N8 Co3 N11 168.6(4) . 2_655 ?
N8 Co3 N12 113.4(4) . 2_655 ?
N11 Co3 N12 74.3(4) 2_655 2_655 ?
N8 Co3 N9 75.2(4) . . ?
N11 Co3 N9 114.9(4) 2_655 . ?
N12 Co3 N9 84.5(5) 2_655 . ?
N8 Co3 N10 95.3(4) . 2_655 ?
N11 Co3 N10 77.4(3) 2_655 2_655 ?
N12 Co3 N10 151.3(4) 2_655 2_655 ?
N9 Co3 N10 103.3(5) . 2_655 ?
N8 Co3 N7 77.4(4) . . ?
N11 Co3 N7 93.9(5) 2_655 . ?
N12 Co3 N7 94.4(5) 2_655 . ?
N9 Co3 N7 149.5(4) . . ?
N10 Co3 N7 92.2(6) 2_655 . ?
C101 S1 C17 105.0(7) . . ?
C1 N1 C5 117.0(10) . . ?
C1 N1 Co1 131.2(9) . . ?
C5 N1 Co1 111.6(7) . . ?
C6 N2 C12 119.4(10) . . ?
C6 N2 Co1 118.2(7) . . ?
C12 N2 Co1 122.0(8) . . ?
C13 N3 C14 123.0(10) . . ?
C13 N3 Co1 113.5(8) . . ?
C14 N3 Co1 122.8(8) . . ?
N1 C1 C2 123.0(12) . . ?
N1 C1 H1 118.5 . . ?
C2 C1 H1 118.5 . . ?
C3 C2 C1 120.0(12) . . ?
C3 C2 H2 120.0 . . ?
C1 C2 H2 120.0 . . ?
C2 C3 C4 119.4(12) . . ?
C2 C3 H3 120.3 . . ?
C4 C3 H3 120.3 . . ?
C5 C4 C3 116.8(10) . . ?
C5 C4 C9 119.1(10) . . ?
C3 C4 C9 124.1(11) . . ?
N1 C5 C4 123.8(10) . . ?
N1 C5 C6 116.5(10) . . ?
C4 C5 C6 119.7(10) . . ?
N2 C6 C7 123.0(10) . . ?
N2 C6 C5 116.2(10) . . ?
C7 C6 C5 120.7(10) . . ?
C6 C7 C8 118.6(10) . . ?
C6 C7 C10 115.1(10) . . ?
C8 C7 C10 126.3(11) . . ?
C9 C8 C7 122.6(12) . . ?
C9 C8 H8 118.7 . . ?
C7 C8 H8 118.7 . . ?
C8 C9 C4 119.3(11) . . ?
C8 C9 H9 120.4 . . ?
C4 C9 H9 120.4 . . ?
C11 C10 C7 122.3(12) . . ?
C11 C10 H10 118.8 . . ?
C7 C10 H10 118.8 . . ?
C10 C11 C12 116.9(12) . . ?
C10 C11 H11 121.5 . . ?
C12 C11 H11 121.5 . . ?
N2 C12 C11 123.1(11) . . ?
N2 C12 C13 110.9(10) . . ?
C11 C12 C13 125.8(11) . . ?
N3 C13 C12 118.4(11) . . ?
N3 C13 H13 120.8 . . ?
C12 C13 H13 120.8 . . ?
C15 C14 N3 119.4(11) . . ?
C15 C14 C19 118.1(11) . . ?
N3 C14 C19 122.1(12) . . ?
C16 C15 C14 123.2(12) . . ?
C16 C15 H15 118.4 . . ?
C14 C15 H15 118.4 . . ?
C15 C16 C17 119.0(12) . . ?
C15 C16 H16 120.5 . . ?
C17 C16 H16 120.5 . . ?
C18 C17 C16 118.0(11) . . ?
C18 C17 S1 125.5(10) . . ?
C16 C17 S1 116.5(10) . . ?
C19 C18 C17 123.1(12) . . ?
C19 C18 H18 118.5 . . ?
C17 C18 H18 118.5 . . ?
C18 C19 C14 118.6(12) . . ?
C18 C19 H19 120.7 . . ?
C14 C19 H19 120.7 . . ?
C104 S2 C37 103.9(6) . . ?
C21 N4 C25 118.0(8) . . ?
C21 N4 Co2 130.7(7) . 2_655 ?
C25 N4 Co2 111.2(6) . 2_655 ?
C32 N5 C26 118.1(7) . . ?
C32 N5 Co2 121.0(6) . 2_655 ?
C26 N5 Co2 120.3(6) . 2_655 ?
C33 N6 C34 121.3(9) . . ?
C33 N6 Co2 113.9(6) . 2_655 ?
C34 N6 Co2 124.6(7) . 2_655 ?
N4 C21 C22 121.9(9) . . ?
N4 C21 H21 119.0 . . ?
C22 C21 H21 119.0 . . ?
C23 C22 C21 120.2(9) . . ?
C23 C22 H22 119.9 . . ?
C21 C22 H22 119.9 . . ?
C22 C23 C24 120.1(9) . . ?
C22 C23 H23 119.9 . . ?
C24 C23 H23 119.9 . . ?
C25 C24 C23 115.5(8) . . ?
C25 C24 C29 119.1(8) . . ?
C23 C24 C29 125.3(8) . . ?
N4 C25 C24 124.1(7) . . ?
N4 C25 C26 117.2(7) . . ?
C24 C25 C26 118.7(7) . . ?
N5 C26 C27 124.7(7) . . ?
N5 C26 C25 114.2(7) . . ?
C27 C26 C25 121.1(7) . . ?
C26 C27 C28 118.4(8) . . ?
C26 C27 C30 115.1(7) . . ?
C28 C27 C30 126.5(8) . . ?
C29 C28 C27 121.8(9) . . ?
C29 C28 H28 119.1 . . ?
C27 C28 H28 119.1 . . ?
C28 C29 C24 120.9(9) . . ?
C28 C29 H29 119.6 . . ?
C24 C29 H29 119.6 . . ?
C31 C30 C27 119.9(9) . . ?
C31 C30 H30 120.0 . . ?
C27 C30 H30 120.0 . . ?
C30 C31 C32 120.0(9) . . ?
C30 C31 H31 120.0 . . ?
C32 C31 H31 120.0 . . ?
N5 C32 C31 122.1(8) . . ?
N5 C32 C33 111.8(8) . . ?
C31 C32 C33 125.7(8) . . ?
N6 C33 C32 117.3(9) . . ?
N6 C33 H33 121.3 . . ?
C32 C33 H33 121.3 . . ?
C35 C34 C39 119.5(8) . . ?
C35 C34 N6 118.8(8) . . ?
C39 C34 N6 121.4(8) . . ?
C36 C35 C34 121.8(8) . . ?
C36 C35 H35 119.1 . . ?
C34 C35 H35 119.1 . . ?
C35 C36 C37 118.7(8) . . ?
C35 C36 H36 120.6 . . ?
C37 C36 H36 120.6 . . ?
C38 C37 C36 119.1(8) . . ?
C38 C37 S2 123.1(7) . . ?
C36 C37 S2 117.7(7) . . ?
C39 C38 C37 122.2(8) . . ?
C39 C38 H38 118.9 . . ?
C37 C38 H38 118.9 . . ?
C38 C39 C34 118.6(8) . . ?
C38 C39 H39 120.7 . . ?
C34 C39 H39 120.7 . . ?
C57 S3 C107 105.7(6) . . ?
C41 N7 C45 117.6(7) . . ?
C41 N7 Co3 132.3(8) . . ?
C45 N7 Co3 109.8(6) . . ?
C52 N8 C46 118.3(6) . . ?
C52 N8 Co3 122.4(6) . . ?
C46 N8 Co3 119.1(6) . . ?
C53 N9 C54 119.8(9) . . ?
C53 N9 Co3 113.6(6) . . ?
C54 N9 Co3 126.1(9) . . ?
N7 C41 C42 122.9(9) . . ?
N7 C41 H41 118.6 . . ?
C42 C41 H41 118.6 . . ?
C43 C42 C41 120.0(9) . . ?
C43 C42 H42 120.0 . . ?
C41 C42 H42 120.0 . . ?
C42 C43 C44 119.7(9) . . ?
C42 C43 H43 120.2 . . ?
C44 C43 H43 120.2 . . ?
C45 C44 C43 115.9(7) . . ?
C45 C44 C49 118.4(8) . . ?
C43 C44 C49 125.8(8) . . ?
N7 C45 C44 124.0(7) . . ?
N7 C45 C46 116.6(7) . . ?
C44 C45 C46 119.3(7) . . ?
N8 C46 C47 123.9(6) . . ?
N8 C46 C45 115.4(6) . . ?
C47 C46 C45 120.4(6) . . ?
C46 C47 C48 118.4(7) . . ?
C46 C47 C50 115.4(7) . . ?
C48 C47 C50 126.2(8) . . ?
C49 C48 C47 121.2(9) . . ?
C49 C48 H48 119.4 . . ?
C47 C48 H48 119.4 . . ?
C48 C49 C44 121.7(9) . . ?
C48 C49 H49 119.2 . . ?
C44 C49 H49 119.2 . . ?
C51 C50 C47 120.2(8) . . ?
C51 C50 H50 119.9 . . ?
C47 C50 H50 119.9 . . ?
C50 C51 C52 119.4(8) . . ?
C50 C51 H51 120.3 . . ?
C52 C51 H51 120.3 . . ?
N8 C52 C51 122.7(7) . . ?
N8 C52 C53 112.2(7) . . ?
C51 C52 C53 125.0(8) . . ?
N9 C53 C52 116.1(9) . . ?
N9 C53 H53 121.9 . . ?
C52 C53 H53 121.9 . . ?
C55 C54 C59 118.6(7) . . ?
C55 C54 N9 119.0(8) . . ?
C59 C54 N9 122.0(8) . . ?
C56 C55 C54 121.4(7) . . ?
C56 C55 H55 119.3 . . ?
C54 C55 H55 119.3 . . ?
C55 C56 C57 120.3(7) . . ?
C55 C56 H56 119.9 . . ?
C57 C56 H56 119.9 . . ?
C58 C57 C56 118.1(7) . . ?
C58 C57 S3 124.3(7) . . ?
C56 C57 S3 117.4(7) . . ?
C59 C58 C57 121.5(7) . . ?
C59 C58 H58 119.2 . . ?
C57 C58 H58 119.2 . . ?
C58 C59 C54 120.1(7) . . ?
C58 C59 H59 119.9 . . ?
C54 C59 H59 119.9 . . ?
C110 S4 C77 107.0(5) . . ?
C61 N10 C65 117.4(7) . . ?
C61 N10 Co3 131.7(7) . 2_655 ?
C65 N10 Co3 110.5(6) . 2_655 ?
C72 N11 C66 118.6(6) . . ?
C72 N11 Co3 122.1(6) . 2_655 ?
C66 N11 Co3 118.8(6) . 2_655 ?
C73 N12 C74 121.3(9) . . ?
C73 N12 Co3 115.2(6) . 2_655 ?
C74 N12 Co3 123.2(8) . 2_655 ?
N10 C61 C62 123.3(8) . . ?
N10 C61 H61 118.3 . . ?
C62 C61 H61 118.3 . . ?
C63 C62 C61 119.7(8) . . ?
C63 C62 H62 120.1 . . ?
C61 C62 H62 120.1 . . ?
C62 C63 C64 119.4(8) . . ?
C62 C63 H63 120.3 . . ?
C64 C63 H63 120.3 . . ?
C65 C64 C63 116.5(7) . . ?
C65 C64 C69 118.0(7) . . ?
C63 C64 C69 125.4(8) . . ?
N10 C65 C64 123.7(6) . . ?
N10 C65 C66 117.2(6) . . ?
C64 C65 C66 119.1(6) . . ?
N11 C66 C67 123.2(6) . . ?
N11 C66 C65 115.6(6) . . ?
C67 C66 C65 121.2(6) . . ?
C66 C67 C68 118.1(7) . . ?
C66 C67 C70 115.7(6) . . ?
C68 C67 C70 126.2(7) . . ?
C69 C68 C67 121.1(9) . . ?
C69 C68 H68 119.4 . . ?
C67 C68 H68 119.4 . . ?
C68 C69 C64 122.4(9) . . ?
C68 C69 H69 118.8 . . ?
C64 C69 H69 118.8 . . ?
C71 C70 C67 120.6(8) . . ?
C71 C70 H70 119.7 . . ?
C67 C70 H70 119.7 . . ?
C70 C71 C72 118.7(8) . . ?
C70 C71 H71 120.7 . . ?
C72 C71 H71 120.7 . . ?
N11 C72 C71 123.1(7) . . ?
N11 C72 C73 112.6(7) . . ?
C71 C72 C73 124.2(7) . . ?
N12 C73 C72 115.2(8) . . ?
N12 C73 H73 122.4 . . ?
C72 C73 H73 122.4 . . ?
C75 C74 C79 119.2(6) . . ?
C75 C74 N12 120.6(8) . . ?
C79 C74 N12 119.7(8) . . ?
C74 C75 C76 120.8(7) . . ?
C74 C75 H75 119.6 . . ?
C76 C75 H75 119.6 . . ?
C75 C76 C77 119.9(7) . . ?
C75 C76 H76 120.1 . . ?
C77 C76 H76 120.1 . . ?
C78 C77 C76 118.9(6) . . ?
C78 C77 S4 117.9(6) . . ?
C76 C77 S4 123.1(6) . . ?
C79 C78 C77 121.1(7) . . ?
C79 C78 H78 119.4 . . ?
C77 C78 H78 119.4 . . ?
C78 C79 C74 120.2(7) . . ?
C78 C79 H79 119.9 . . ?
C74 C79 H79 119.9 . . ?
C97 S5 C113 105.0(6) . . ?
C81 N13 C85 116.4(10) . . ?
C81 N13 Co2 132.8(8) . . ?
C85 N13 Co2 110.7(7) . . ?
C92 N14 C86 119.7(10) . . ?
C92 N14 Co2 120.9(8) . . ?
C86 N14 Co2 118.8(8) . . ?
C93 N15 C94 118.3(10) . . ?
C93 N15 Co2 112.4(8) . . ?
C94 N15 Co2 128.3(8) . . ?
N13 C81 C82 124.0(11) . . ?
N13 C81 H81 118.0 . . ?
C82 C81 H81 118.0 . . ?
C83 C82 C81 119.3(11) . . ?
C83 C82 H82 120.4 . . ?
C81 C82 H82 120.4 . . ?
C82 C83 C84 119.2(11) . . ?
C82 C83 H83 120.4 . . ?
C84 C83 H83 120.4 . . ?
C83 C84 C85 117.3(10) . . ?
C83 C84 C89 123.9(11) . . ?
C85 C84 C89 118.7(10) . . ?
N13 C85 C84 123.5(10) . . ?
N13 C85 C86 116.4(9) . . ?
C84 C85 C86 120.1(10) . . ?
N14 C86 C87 123.0(9) . . ?
N14 C86 C85 116.2(10) . . ?
C87 C86 C85 120.8(10) . . ?
C86 C87 C88 117.7(10) . . ?
C86 C87 C90 115.3(10) . . ?
C88 C87 C90 126.9(11) . . ?
C89 C88 C87 122.8(12) . . ?
C89 C88 H88 118.6 . . ?
C87 C88 H88 118.6 . . ?
C88 C89 C84 119.7(11) . . ?
C88 C89 H89 120.1 . . ?
C84 C89 H89 120.1 . . ?
C91 C90 C87 120.8(11) . . ?
C91 C90 H90 119.6 . . ?
C87 C90 H90 119.6 . . ?
C90 C91 C92 118.6(11) . . ?
C90 C91 H91 120.7 . . ?
C92 C91 H91 120.7 . . ?
N14 C92 C91 122.4(10) . . ?
N14 C92 C93 111.8(10) . . ?
C91 C92 C93 125.7(11) . . ?
N15 C93 C92 118.5(11) . . ?
N15 C93 H93 120.8 . . ?
C92 C93 H93 120.8 . . ?
C95 C94 C99 118.0(11) . . ?
C95 C94 N15 118.5(11) . . ?
C99 C94 N15 123.2(11) . . ?
C96 C95 C94 122.0(12) . . ?
C96 C95 H95 119.0 . . ?
C94 C95 H95 119.0 . . ?
C95 C96 C97 119.7(12) . . ?
C95 C96 H96 120.1 . . ?
C97 C96 H96 120.1 . . ?
C98 C97 C96 119.1(10) . . ?
C98 C97 S5 123.3(9) . . ?
C96 C97 S5 117.3(9) . . ?
C97 C98 C99 120.6(11) . . ?
C97 C98 H98 119.7 . . ?
C99 C98 H98 119.7 . . ?
C94 C99 C98 120.2(12) . . ?
C94 C99 H99 119.9 . . ?
C98 C99 H99 119.9 . . ?
C115 C101 C102 120.1(12) . . ?
C115 C101 S1 117.5(11) . . ?
C102 C101 S1 121.6(10) . . ?
C116 C102 C103 115.2(12) . . ?
C116 C102 C101 114.3(12) . . ?
C103 C102 C101 128.7(13) . . ?
C102 C103 C104 123.0(12) . . ?
C102 C103 H103 118.5 . . ?
C104 C103 H103 118.5 . . ?
C103 C104 C105 119.3(11) . . ?
C103 C104 S2 116.6(10) . . ?
C105 C104 S2 122.5(9) . . ?
C117 C105 C106 112.8(11) . . ?
C117 C105 C104 116.0(11) . . ?
C106 C105 C104 130.5(11) . . ?
C107 C106 C105 124.0(12) . . ?
C107 C106 H106 118.0 . . ?
C105 C106 H106 118.0 . . ?
C106 C107 C108 121.0(11) . . ?
C106 C107 S3 117.5(9) . . ?
C108 C107 S3 120.2(10) . . ?
C118 C108 C109 117.2(12) . . ?
C118 C108 C107 111.4(11) . . ?
C109 C108 C107 130.6(11) . . ?
C110 C109 C108 123.1(13) . . ?
C110 C109 H109 118.5 . . ?
C108 C109 H109 118.5 . . ?
C109 C110 C111 118.9(12) . . ?
C109 C110 S4 118.4(10) . . ?
C111 C110 S4 122.0(11) . . ?
C119 C111 C112 114.9(13) . . ?
C119 C111 C110 115.6(13) . . ?
C112 C111 C110 128.2(13) . . ?
C113 C112 C111 121.4(13) . . ?
C113 C112 H112 119.3 . . ?
C111 C112 H112 119.3 . . ?
C112 C113 C114 122.1(13) . . ?
C112 C113 S5 116.6(11) . . ?
C114 C113 S5 120.0(11) . . ?
C120 C114 C113 114.1(13) . . ?
C120 C114 C115 112.7(12) . . ?
C113 C114 C115 132.4(14) . . ?
C101 C115 C114 124.6(13) . . ?
C101 C115 H115 117.7 . . ?
C114 C115 H115 117.7 . . ?
C102 C116 C120 124.0(12) . . ?
C102 C116 C117 122.4(11) . . ?
C120 C116 C117 109.3(11) . . ?
C105 C117 C118 123.0(11) . . ?
C105 C117 C116 122.7(12) . . ?
C118 C117 C116 107.0(10) . . ?
C108 C118 C117 125.3(11) . . ?
C108 C118 C119 119.6(12) . . ?
C117 C118 C119 108.4(11) . . ?
C111 C119 C120 121.7(13) . . ?
C111 C119 C118 124.3(12) . . ?
C120 C119 C118 109.3(11) . . ?
C114 C120 C119 124.2(12) . . ?
C114 C120 C116 122.7(12) . . ?
C119 C120 C116 106.0(12) . . ?
F1 B1 F4 111.8(11) . . ?
F1 B1 F3 107.7(10) . . ?
F4 B1 F3 111.4(11) . . ?
F1 B1 F2 109.8(11) . . ?
F4 B1 F2 109.4(10) . . ?
F3 B1 F2 106.6(10) . . ?
F1' B1' F3' 109.8(15) . . ?
F1' B1' F4' 110.4(15) . . ?
F3' B1' F4' 108.5(15) . . ?
F1' B1' F2' 108.9(15) . . ?
F3' B1' F2' 109.7(15) . . ?
F4' B1' F2' 109.5(15) . . ?
F7 B2 F6 110.1(9) . . ?
F7 B2 F8 109.8(9) . . ?
F6 B2 F8 109.7(9) . . ?
F7 B2 F5 108.1(9) . . ?
F6 B2 F5 109.3(8) . . ?
F8 B2 F5 109.8(9) . . ?
F9 B3 F12 110.0(13) . . ?
F9 B3 F11 108.4(13) . . ?
F12 B3 F11 111.2(14) . . ?
F9 B3 F10 108.9(13) . . ?
F12 B3 F10 109.0(13) . . ?
F11 B3 F10 109.3(14) . . ?
F13 B4 F16 107.4(14) . . ?
F13 B4 F15 110.7(15) . . ?
F16 B4 F15 111.4(15) . . ?
F13 B4 F14 109.3(15) . . ?
F16 B4 F14 109.6(15) . . ?
F15 B4 F14 108.3(14) . . ?
F17 B5 F18 107.7(14) . . ?
F17 B5 F20 110.1(14) . . ?
F18 B5 F20 107.6(14) . . ?
F17 B5 F19 109.1(14) . . ?
F18 B5 F19 113.3(14) . . ?
F20 B5 F19 109.0(14) . . ?
F23 B6 F21 105.9(14) . . ?
F23 B6 F24 111.2(14) . . ?
F21 B6 F24 109.3(13) . . ?
F23 B6 F22 109.8(14) . . ?
F21 B6 F22 112.8(14) . . ?
F24 B6 F22 107.8(13) . . ?
N1S C1S C2S 178.8(19) . . ?
C1S C2S H2S1 109.5 . . ?
C1S C2S H2S2 109.5 . . ?
H2S1 C2S H2S2 109.5 . . ?
C1S C2S H2S3 109.5 . . ?
H2S1 C2S H2S3 109.5 . . ?
H2S2 C2S H2S3 109.5 . . ?
N2S C3S C4S 158(4) . . ?
N2A C3A C4A 156(5) . . ?
N3S C5S C6S 165(5) . . ?
N3A C5A C6A 163(7) . . ?
C6A C6A C5A 122(4) 2 . ?
N4S C7S C8S 143(3) . . ?
N4A C7A C8A 140(6) . . ?
N5S C9S C10S 164(8) . . ?
N5S C9S C9S 132(7) . 2_655 ?
C10S C9S C9S 48(5) . 2_655 ?
C9S C10S C9S 85(10) . 2_655 ?
N5A C9A C10A 163(5) . . ?
N6S C11S C12S 158(4) . . ?
N7S C13S C14S 169(10) . . ?
C13A N7A C13A 128(10) 2 . ?
N7A C13A C14A 164(10) . . ?

loop_
_geom_bond_atom_site_label_1
_geom_bond_atom_site_label_2
_geom_bond_distance
_geom_bond_site_symmetry_2
_geom_bond_publ_flag
Co1 N2 2.021(10) 2_655 ?
Co1 N2 2.021(10) . ?
Co1 N1 2.192(10) 2_655 ?
Co1 N1 2.192(10) . ?
Co1 N3 2.210(10) 2_655 ?
Co1 N3 2.210(10) . ?
Co2 N5 2.014(9) 2_655 ?
Co2 N14 2.017(10) . ?
Co2 N6 2.188(9) 2_655 ?
Co2 N15 2.190(10) . ?
Co2 N13 2.216(10) . ?
Co2 N4 2.220(8) 2_655 ?
Co3 N8 1.968(10) . ?
Co3 N11 2.002(9) 2_655 ?
Co3 N12 2.193(12) 2_655 ?
Co3 N9 2.193(11) . ?
Co3 N10 2.210(10) 2_655 ?
Co3 N7 2.220(11) . ?
S1 C101 1.760(14) . ?
S1 C17 1.757(11) . ?
N1 C1 1.324(11) . ?
N1 C5 1.355(11) . ?
N2 C6 1.336(11) . ?
N2 C12 1.341(11) . ?
N3 C13 1.291(11) . ?
N3 C14 1.396(11) . ?
C1 C2 1.391(13) . ?
C1 H1 0.9500 . ?
C2 C3 1.347(13) . ?
C2 H2 0.9500 . ?
C3 C4 1.404(12) . ?
C3 H3 0.9500 . ?
C4 C5 1.399(12) . ?
C4 C9 1.463(12) . ?
C5 C6 1.416(12) . ?
C6 C7 1.407(12) . ?
C7 C8 1.409(13) . ?
C7 C10 1.425(13) . ?
C8 C9 1.351(13) . ?
C8 H8 0.9500 . ?
C9 H9 0.9500 . ?
C10 C11 1.369(13) . ?
C10 H10 0.9500 . ?
C11 C12 1.392(12) . ?
C11 H11 0.9500 . ?
C12 C13 1.459(12) . ?
C13 H13 0.9500 . ?
C14 C15 1.392(12) . ?
C14 C19 1.404(12) . ?
C15 C16 1.368(12) . ?
C15 H15 0.9500 . ?
C16 C17 1.405(13) . ?
C16 H16 0.9500 . ?
C17 C18 1.392(13) . ?
C18 C19 1.378(12) . ?
C18 H18 0.9500 . ?
C19 H19 0.9500 . ?
S2 C104 1.756(13) . ?
S2 C37 1.755(8) . ?
N4 C21 1.325(8) . ?
N4 C25 1.357(7) . ?
N5 C32 1.334(8) . ?
N5 C26 1.344(7) . ?
N6 C33 1.291(9) . ?
N6 C34 1.406(8) . ?
C21 C22 1.396(9) . ?
C21 H21 0.9500 . ?
C22 C23 1.357(9) . ?
C22 H22 0.9500 . ?
C23 C24 1.414(8) . ?
C23 H23 0.9500 . ?
C24 C25 1.405(8) . ?
C24 C29 1.433(8) . ?
C25 C26 1.438(8) . ?
C26 C27 1.401(7) . ?
C27 C28 1.412(9) . ?
C27 C30 1.425(9) . ?
C28 C29 1.356(9) . ?
C28 H28 0.9500 . ?
C29 H29 0.9500 . ?
C30 C31 1.364(9) . ?
C30 H30 0.9500 . ?
C31 C32 1.384(8) . ?
C31 H31 0.9500 . ?
C32 C33 1.460(8) . ?
C33 H33 0.9500 . ?
C34 C35 1.381(8) . ?
C34 C39 1.399(8) . ?
C35 C36 1.377(8) . ?
C35 H35 0.9500 . ?
C36 C37 1.403(8) . ?
C36 H36 0.9500 . ?
C37 C38 1.382(8) . ?
C38 C39 1.374(8) . ?
C38 H38 0.9500 . ?
C39 H39 0.9500 . ?
S3 C57 1.759(8) . ?
S3 C107 1.783(13) . ?
N7 C41 1.322(7) . ?
N7 C45 1.355(6) . ?
N8 C52 1.328(6) . ?
N8 C46 1.350(5) . ?
N9 C53 1.296(9) . ?
N9 C54 1.411(7) . ?
C41 C42 1.392(9) . ?
C41 H41 0.9500 . ?
C42 C43 1.358(8) . ?
C42 H42 0.9500 . ?
C43 C44 1.418(8) . ?
C43 H43 0.9500 . ?
C44 C45 1.409(6) . ?
C44 C49 1.426(8) . ?
C45 C46 1.439(7) . ?
C46 C47 1.405(5) . ?
C47 C48 1.419(8) . ?
C47 C50 1.424(8) . ?
C48 C49 1.355(9) . ?
C48 H48 0.9500 . ?
C49 H49 0.9500 . ?
C50 C51 1.368(7) . ?
C50 H50 0.9500 . ?
C51 C52 1.384(7) . ?
C51 H51 0.9500 . ?
C52 C53 1.469(6) . ?
C53 H53 0.9500 . ?
C54 C55 1.380(7) . ?
C54 C59 1.392(7) . ?
C55 C56 1.376(7) . ?
C55 H55 0.9500 . ?
C56 C57 1.396(7) . ?
C56 H56 0.9500 . ?
C57 C58 1.385(7) . ?
C58 C59 1.375(7) . ?
C58 H58 0.9500 . ?
C59 H59 0.9500 . ?
S4 C110 1.754(14) . ?
S4 C77 1.756(7) . ?
N10 C61 1.323(6) . ?
N10 C65 1.357(5) . ?
N11 C72 1.327(5) . ?
N11 C66 1.348(5) . ?
N12 C73 1.296(8) . ?
N12 C74 1.407(6) . ?
C61 C62 1.392(8) . ?
C61 H61 0.9500 . ?
C62 C63 1.361(8) . ?
C62 H62 0.9500 . ?
C63 C64 1.415(7) . ?
C63 H63 0.9500 . ?
C64 C65 1.407(5) . ?
C64 C69 1.428(7) . ?
C65 C66 1.436(7) . ?
C66 C67 1.406(5) . ?
C67 C68 1.416(7) . ?
C67 C70 1.422(7) . ?
C68 C69 1.351(9) . ?
C68 H68 0.9500 . ?
C69 H69 0.9500 . ?
C70 C71 1.367(7) . ?
C70 H70 0.9500 . ?
C71 C72 1.384(7) . ?
C71 H71 0.9500 . ?
C72 C73 1.472(6) . ?
C73 H73 0.9500 . ?
C74 C75 1.380(7) . ?
C74 C79 1.397(7) . ?
C75 C76 1.384(7) . ?
C75 H75 0.9500 . ?
C76 C77 1.396(7) . ?
C76 H76 0.9500 . ?
C77 C78 1.388(7) . ?
C78 C79 1.365(7) . ?
C78 H78 0.9500 . ?
C79 H79 0.9500 . ?
S5 C97 1.759(10) . ?
S5 C113 1.788(15) . ?
N13 C81 1.318(11) . ?
N13 C85 1.368(11) . ?
N14 C92 1.318(11) . ?
N14 C86 1.332(11) . ?
N15 C93 1.297(12) . ?
N15 C94 1.398(11) . ?
C81 C82 1.390(12) . ?
C81 H81 0.9500 . ?
C82 C83 1.365(12) . ?
C82 H82 0.9500 . ?
C83 C84 1.396(12) . ?
C83 H83 0.9500 . ?
C84 C85 1.401(12) . ?
C84 C89 1.458(12) . ?
C85 C86 1.420(11) . ?
C86 C87 1.411(12) . ?
C87 C88 1.420(12) . ?
C87 C90 1.421(12) . ?
C88 C89 1.349(13) . ?
C88 H88 0.9500 . ?
C89 H89 0.9500 . ?
C90 C91 1.359(12) . ?
C90 H90 0.9500 . ?
C91 C92 1.391(12) . ?
C91 H91 0.9500 . ?
C92 C93 1.445(12) . ?
C93 H93 0.9500 . ?
C94 C95 1.381(12) . ?
C94 C99 1.390(12) . ?
C95 C96 1.378(12) . ?
C95 H95 0.9500 . ?
C96 C97 1.386(13) . ?
C96 H96 0.9500 . ?
C97 C98 1.385(12) . ?
C98 C99 1.394(12) . ?
C98 H98 0.9500 . ?
C99 H99 0.9500 . ?
C101 C115 1.378(16) . ?
C101 C102 1.452(18) . ?
C102 C116 1.361(16) . ?
C102 C103 1.423(16) . ?
C103 C104 1.427(17) . ?
C103 H103 0.9500 . ?
C104 C105 1.431(16) . ?
C105 C117 1.368(15) . ?
C105 C106 1.432(16) . ?
C106 C107 1.368(16) . ?
C106 H106 0.9500 . ?
C107 C108 1.478(17) . ?
C108 C118 1.368(15) . ?
C108 C109 1.415(16) . ?
C109 C110 1.377(18) . ?
C109 H109 0.9500 . ?
C110 C111 1.470(18) . ?
C111 C119 1.353(16) . ?
C111 C112 1.462(18) . ?
C112 C113 1.379(17) . ?
C112 H112 0.9500 . ?
C113 C114 1.420(17) . ?
C114 C120 1.369(17) . ?
C114 C115 1.435(17) . ?
C115 H115 0.9500 . ?
C116 C120 1.422(15) . ?
C116 C117 1.434(16) . ?
C117 C118 1.397(15) . ?
C118 C119 1.422(16) . ?
C119 C120 1.414(16) . ?
B1 F1 1.371(10) . ?
B1 F4 1.377(10) . ?
B1 F3 1.383(10) . ?
B1 F2 1.387(10) . ?
B1' F1' 1.378(11) . ?
B1' F3' 1.380(11) . ?
B1' F4' 1.381(11) . ?
B1' F2' 1.381(11) . ?
B2 F7 1.374(9) . ?
B2 F6 1.379(9) . ?
B2 F8 1.382(9) . ?
B2 F5 1.399(9) . ?
B3 F9 1.373(10) . ?
B3 F12 1.377(10) . ?
B3 F11 1.381(10) . ?
B3 F10 1.381(11) . ?
B4 F13 1.379(11) . ?
B4 F16 1.380(11) . ?
B4 F15 1.380(11) . ?
B4 F14 1.382(11) . ?
B5 F17 1.367(11) . ?
B5 F18 1.370(11) . ?
B5 F20 1.378(11) . ?
B5 F19 1.383(11) . ?
B6 F23 1.367(11) . ?
B6 F21 1.371(11) . ?
B6 F24 1.375(10) . ?
B6 F22 1.382(10) . ?
N1S C1S 1.144(13) . ?
C1S C2S 1.473(14) . ?
C2S H2S1 0.9800 . ?
C2S H2S2 0.9800 . ?
C2S H2S3 0.9800 . ?
N2S C3S 1.150(17) . ?
C3S C4S 1.485(17) . ?
N2A C3A 1.15(2) . ?
C3A C4A 1.49(2) . ?
N3S C5S 1.181(17) . ?
C5S C6S 1.462(17) . ?
N3A C5A 1.20(3) . ?
C5A C6A 1.47(2) . ?
C6A C6A 1.42(10) 2 ?
N4S C7S 1.173(17) . ?
C7S C8S 1.512(18) . ?
N4A C7A 1.19(3) . ?
C7A C8A 1.51(3) . ?
N5S C9S 1.16(2) . ?
C9S C10S 1.469(19) . ?
C9S C9S 1.98(18) 2_655 ?
N5A C9A 1.159(18) . ?
C10A C9A 1.466(18) . ?
C11S N6S 1.181(18) . ?
C11S C12S 1.472(18) . ?
C14S C13S 1.45(2) . ?
C13S N7S 1.17(2) . ?
N7A C13A 1.17(2) 2 ?
N7A C13A 1.17(2) . ?
C13A C14A 1.45(2) . ?

loop_
_geom_torsion_atom_site_label_1
_geom_torsion_atom_site_label_2
_geom_torsion_atom_site_label_3
_geom_torsion_atom_site_label_4
_geom_torsion
_geom_torsion_site_symmetry_1
_geom_torsion_site_symmetry_2
_geom_torsion_site_symmetry_3
_geom_torsion_site_symmetry_4
_geom_torsion_publ_flag
C5 N1 C1 C2 0(2) . . . . ?
Co1 N1 C1 C2 174.7(11) . . . . ?
N1 C1 C2 C3 -2(2) . . . . ?
C1 C2 C3 C4 2(3) . . . . ?
C2 C3 C4 C5 -1(2) . . . . ?
C2 C3 C4 C9 -179.4(15) . . . . ?
C1 N1 C5 C4 0(2) . . . . ?
Co1 N1 C5 C4 -175.3(11) . . . . ?
C1 N1 C5 C6 -179.7(12) . . . . ?
Co1 N1 C5 C6 5.0(14) . . . . ?
C3 C4 C5 N1 0(2) . . . . ?
C9 C4 C5 N1 178.5(12) . . . . ?
C3 C4 C5 C6 -179.8(13) . . . . ?
C9 C4 C5 C6 -2(2) . . . . ?
C12 N2 C6 C7 0(2) . . . . ?
Co1 N2 C6 C7 173.6(10) . . . . ?
C12 N2 C6 C5 176.6(11) . . . . ?
Co1 N2 C6 C5 -9.9(15) . . . . ?
N1 C5 C6 N2 2.6(17) . . . . ?
C4 C5 C6 N2 -177.1(12) . . . . ?
N1 C5 C6 C7 179.1(12) . . . . ?
C4 C5 C6 C7 -1(2) . . . . ?
N2 C6 C7 C8 179.5(13) . . . . ?
C5 C6 C7 C8 3(2) . . . . ?
N2 C6 C7 C10 -1(2) . . . . ?
C5 C6 C7 C10 -177.4(12) . . . . ?
C6 C7 C8 C9 -4(2) . . . . ?
C10 C7 C8 C9 177.0(15) . . . . ?
C7 C8 C9 C4 1(2) . . . . ?
C5 C4 C9 C8 1(2) . . . . ?
C3 C4 C9 C8 179.3(15) . . . . ?
C6 C7 C10 C11 3(2) . . . . ?
C8 C7 C10 C11 -177.7(16) . . . . ?
C7 C10 C11 C12 -4(2) . . . . ?
C6 N2 C12 C11 -1(2) . . . . ?
Co1 N2 C12 C11 -174.3(10) . . . . ?
C6 N2 C12 C13 -175.2(12) . . . . ?
Co1 N2 C12 C13 11.6(16) . . . . ?
C10 C11 C12 N2 3(2) . . . . ?
C10 C11 C12 C13 176.1(14) . . . . ?
C14 N3 C13 C12 170.6(11) . . . . ?
Co1 N3 C13 C12 0.3(15) . . . . ?
N2 C12 C13 N3 -7.1(18) . . . . ?
C11 C12 C13 N3 178.9(13) . . . . ?
C13 N3 C14 C15 148.6(12) . . . . ?
Co1 N3 C14 C15 -41.9(14) . . . . ?
C13 N3 C14 C19 -37.9(17) . . . . ?
Co1 N3 C14 C19 131.5(10) . . . . ?
N3 C14 C15 C16 175.7(11) . . . . ?
C19 C14 C15 C16 2.0(18) . . . . ?
C14 C15 C16 C17 -1.6(19) . . . . ?
C15 C16 C17 C18 -0.7(19) . . . . ?
C15 C16 C17 S1 177.6(10) . . . . ?
C101 S1 C17 C18 -19.1(14) . . . . ?
C101 S1 C17 C16 162.8(10) . . . . ?
C16 C17 C18 C19 3(2) . . . . ?
S1 C17 C18 C19 -175.4(9) . . . . ?
C17 C18 C19 C14 -2.4(18) . . . . ?
C15 C14 C19 C18 0.0(16) . . . . ?
N3 C14 C19 C18 -173.5(10) . . . . ?
C25 N4 C21 C22 -3.1(18) . . . . ?
Co2 N4 C21 C22 175.2(9) 2_655 . . . ?
N4 C21 C22 C23 1(2) . . . . ?
C21 C22 C23 C24 0(2) . . . . ?
C22 C23 C24 C25 0.4(19) . . . . ?
C22 C23 C24 C29 178.3(13) . . . . ?
C21 N4 C25 C24 3.5(19) . . . . ?
Co2 N4 C25 C24 -175.0(10) 2_655 . . . ?
C21 N4 C25 C26 -175.4(11) . . . . ?
Co2 N4 C25 C26 6.1(14) 2_655 . . . ?
C23 C24 C25 N4 -2.2(19) . . . . ?
C29 C24 C25 N4 179.8(12) . . . . ?
C23 C24 C25 C26 176.7(11) . . . . ?
C29 C24 C25 C26 -1.3(18) . . . . ?
C32 N5 C26 C27 0(2) . . . . ?
Co2 N5 C26 C27 171.6(10) 2_655 . . . ?
C32 N5 C26 C25 179.0(11) . . . . ?
Co2 N5 C26 C25 -9.3(15) 2_655 . . . ?
N4 C25 C26 N5 1.2(17) . . . . ?
C24 C25 C26 N5 -177.7(11) . . . . ?
N4 C25 C26 C27 -179.7(12) . . . . ?
C24 C25 C26 C27 1.4(19) . . . . ?
N5 C26 C27 C28 178.4(12) . . . . ?
C25 C26 C27 C28 -1(2) . . . . ?
N5 C26 C27 C30 0(2) . . . . ?
C25 C26 C27 C30 -178.7(12) . . . . ?
C26 C27 C28 C29 0(2) . . . . ?
C30 C27 C28 C29 177.6(14) . . . . ?
C27 C28 C29 C24 0(2) . . . . ?
C25 C24 C29 C28 0(2) . . . . ?
C23 C24 C29 C28 -177.3(13) . . . . ?
C26 C27 C30 C31 2(2) . . . . ?
C28 C27 C30 C31 -176.0(14) . . . . ?
C27 C30 C31 C32 -4(2) . . . . ?
C26 N5 C32 C31 -3(2) . . . . ?
Co2 N5 C32 C31 -174.1(11) 2_655 . . . ?
C26 N5 C32 C33 -176.2(11) . . . . ?
Co2 N5 C32 C33 12.2(16) 2_655 . . . ?
C30 C31 C32 N5 5(2) . . . . ?
C30 C31 C32 C33 177.6(14) . . . . ?
C34 N6 C33 C32 173.4(11) . . . . ?
Co2 N6 C33 C32 -1.1(16) 2_655 . . . ?
N5 C32 C33 N6 -6.6(18) . . . . ?
C31 C32 C33 N6 -180.0(14) . . . . ?
C33 N6 C34 C35 144.7(13) . . . . ?
Co2 N6 C34 C35 -41.4(15) 2_655 . . . ?
C33 N6 C34 C39 -41.7(18) . . . . ?
Co2 N6 C34 C39 132.2(10) 2_655 . . . ?
C39 C34 C35 C36 4(2) . . . . ?
N6 C34 C35 C36 177.3(11) . . . . ?
C34 C35 C36 C37 -0.3(19) . . . . ?
C35 C36 C37 C38 -2.3(18) . . . . ?
C35 C36 C37 S2 174.6(10) . . . . ?
C104 S2 C37 C38 -32.7(13) . . . . ?
C104 S2 C37 C36 150.5(10) . . . . ?
C36 C37 C38 C39 1.8(19) . . . . ?
S2 C37 C38 C39 -175.0(10) . . . . ?
C37 C38 C39 C34 1.4(19) . . . . ?
C35 C34 C39 C38 -4.0(19) . . . . ?
N6 C34 C39 C38 -177.6(11) . . . . ?
C45 N7 C41 C42 0.0(2) . . . . ?
Co3 N7 C41 C42 173.2(13) . . . . ?
N7 C41 C42 C43 0.0(2) . . . . ?
C41 C42 C43 C44 0.0(2) . . . . ?
C42 C43 C44 C45 0.0(2) . . . . ?
C42 C43 C44 C49 -179(2) . . . . ?
C41 N7 C45 C44 0.0(2) . . . . ?
Co3 N7 C45 C44 -174.6(10) . . . . ?
C41 N7 C45 C46 -176.5(15) . . . . ?
Co3 N7 C45 C46 8.8(13) . . . . ?
C43 C44 C45 N7 0.0(2) . . . . ?
C49 C44 C45 N7 179(2) . . . . ?
C43 C44 C45 C46 176.4(16) . . . . ?
C49 C44 C45 C46 -5(2) . . . . ?
C52 N8 C46 C47 0.0(2) . . . . ?
Co3 N8 C46 C47 175.2(8) . . . . ?
C52 N8 C46 C45 173.8(13) . . . . ?
Co3 N8 C46 C45 -11.0(13) . . . . ?
N7 C45 C46 N8 0.1(16) . . . . ?
C44 C45 C46 N8 -176.6(9) . . . . ?
N7 C45 C46 C47 174.2(9) . . . . ?
C44 C45 C46 C47 -2.5(15) . . . . ?
N8 C46 C47 C48 -179.5(18) . . . . ?
C45 C46 C47 C48 6.9(18) . . . . ?
N8 C46 C47 C50 0.0(2) . . . . ?
C45 C46 C47 C50 -173.6(14) . . . . ?
C46 C47 C48 C49 -4(3) . . . . ?
C50 C47 C48 C49 176(2) . . . . ?
C47 C48 C49 C44 -3(4) . . . . ?
C45 C44 C49 C48 7(4) . . . . ?
C43 C44 C49 C48 -174(2) . . . . ?
C46 C47 C50 C51 0.0(2) . . . . ?
C48 C47 C50 C51 179.5(19) . . . . ?
C47 C50 C51 C52 0.0(2) . . . . ?
C46 N8 C52 C51 0.0(2) . . . . ?
Co3 N8 C52 C51 -175.0(9) . . . . ?
C46 N8 C52 C53 -177.5(13) . . . . ?
Co3 N8 C52 C53 7.4(12) . . . . ?
C50 C51 C52 N8 0.0(2) . . . . ?
C50 C51 C52 C53 177.2(14) . . . . ?
C54 N9 C53 C52 170.4(12) . . . . ?
Co3 N9 C53 C52 -2(2) . . . . ?
N8 C52 C53 N9 -3(2) . . . . ?
C51 C52 C53 N9 179.5(12) . . . . ?
C53 N9 C54 C55 147.4(15) . . . . ?
Co3 N9 C54 C55 -41.4(17) . . . . ?
C53 N9 C54 C59 -41(2) . . . . ?
Co3 N9 C54 C59 130.6(11) . . . . ?
C59 C54 C55 C56 1.0(17) . . . . ?
N9 C54 C55 C56 173.2(14) . . . . ?
C54 C55 C56 C57 -0.9(17) . . . . ?
C55 C56 C57 C58 0.9(16) . . . . ?
C55 C56 C57 S3 177.3(11) . . . . ?
C107 S3 C57 C58 -23.0(13) . . . . ?
C107 S3 C57 C56 160.8(10) . . . . ?
C56 C57 C58 C59 -1.2(16) . . . . ?
S3 C57 C58 C59 -177.3(11) . . . . ?
C57 C58 C59 C54 1.3(16) . . . . ?
C55 C54 C59 C58 -1.2(16) . . . . ?
N9 C54 C59 C58 -173.2(14) . . . . ?
C65 N10 C61 C62 0(2) . . . . ?
Co3 N10 C61 C62 171.0(13) 2_655 . . . ?
N10 C61 C62 C63 1(2) . . . . ?
C61 C62 C63 C64 -1.1(19) . . . . ?
C62 C63 C64 C65 0.2(18) . . . . ?
C62 C63 C64 C69 -179.2(16) . . . . ?
C61 N10 C65 C64 -0.8(17) . . . . ?
Co3 N10 C65 C64 -173.8(9) 2_655 . . . ?
C61 N10 C65 C66 178.8(15) . . . . ?
Co3 N10 C65 C66 5.9(15) 2_655 . . . ?
C63 C64 C65 N10 0.8(16) . . . . ?
C69 C64 C65 N10 -179.8(15) . . . . ?
C63 C64 C65 C66 -178.8(15) . . . . ?
C69 C64 C65 C66 0.6(14) . . . . ?
C72 N11 C66 C67 0.7(16) . . . . ?
Co3 N11 C66 C67 173.3(9) 2_655 . . . ?
C72 N11 C66 C65 -177.9(14) . . . . ?
Co3 N11 C66 C65 -5.4(15) 2_655 . . . ?
N10 C65 C66 N11 -0.9(17) . . . . ?
C64 C65 C66 N11 178.7(11) . . . . ?
N10 C65 C66 C67 -179.6(12) . . . . ?
C64 C65 C66 C67 0.0(15) . . . . ?
N11 C66 C67 C68 -178.8(13) . . . . ?
C65 C66 C67 C68 -0.2(15) . . . . ?
N11 C66 C67 C70 0.1(15) . . . . ?
C65 C66 C67 C70 178.7(15) . . . . ?
C66 C67 C68 C69 -0.3(17) . . . . ?
C70 C67 C68 C69 -179.1(16) . . . . ?
C67 C68 C69 C64 1.0(19) . . . . ?
C65 C64 C69 C68 -1.2(17) . . . . ?
C63 C64 C69 C68 178.2(17) . . . . ?
C66 C67 C70 C71 -0.2(17) . . . . ?
C68 C67 C70 C71 178.6(14) . . . . ?
C67 C70 C71 C72 -0.5(18) . . . . ?
C66 N11 C72 C71 -1.5(19) . . . . ?
Co3 N11 C72 C71 -173.8(11) 2_655 . . . ?
C66 N11 C72 C73 -178.9(14) . . . . ?
Co3 N11 C72 C73 8.8(19) 2_655 . . . ?
C70 C71 C72 N11 1.4(19) . . . . ?
C70 C71 C72 C73 178.6(18) . . . . ?
C74 N12 C73 C72 175.6(13) . . . . ?
Co3 N12 C73 C72 2(2) 2_655 . . . ?
N11 C72 C73 N12 -6(2) . . . . ?
C71 C72 C73 N12 176.3(15) . . . . ?
C73 N12 C74 C75 -50(2) . . . . ?
Co3 N12 C74 C75 123.1(11) 2_655 . . . ?
C73 N12 C74 C79 138.1(16) . . . . ?
Co3 N12 C74 C79 -48.5(16) 2_655 . . . ?
C79 C74 C75 C76 -0.7(16) . . . . ?
N12 C74 C75 C76 -172.3(13) . . . . ?
C74 C75 C76 C77 1.1(16) . . . . ?
C75 C76 C77 C78 -0.5(16) . . . . ?
C75 C76 C77 S4 -177.9(11) . . . . ?
C110 S4 C77 C78 179.4(10) . . . . ?
C110 S4 C77 C76 -3.1(13) . . . . ?
C76 C77 C78 C79 -0.4(16) . . . . ?
S4 C77 C78 C79 177.1(11) . . . . ?
C77 C78 C79 C74 0.8(17) . . . . ?
C75 C74 C79 C78 -0.2(17) . . . . ?
N12 C74 C79 C78 171.5(14) . . . . ?
C85 N13 C81 C82 -3.5(19) . . . . ?
Co2 N13 C81 C82 172.7(9) . . . . ?
N13 C81 C82 C83 5(2) . . . . ?
C81 C82 C83 C84 -6(2) . . . . ?
C82 C83 C84 C85 5(2) . . . . ?
C82 C83 C84 C89 -179.5(13) . . . . ?
C81 N13 C85 C84 3.3(18) . . . . ?
Co2 N13 C85 C84 -173.8(10) . . . . ?
C81 N13 C85 C86 -174.6(11) . . . . ?
Co2 N13 C85 C86 8.3(14) . . . . ?
C83 C84 C85 N13 -4(2) . . . . ?
C89 C84 C85 N13 -179.7(12) . . . . ?
C83 C84 C85 C86 173.6(12) . . . . ?
C89 C84 C85 C86 -2(2) . . . . ?
C92 N14 C86 C87 0(2) . . . . ?
Co2 N14 C86 C87 171.7(10) . . . . ?
C92 N14 C86 C85 176.9(12) . . . . ?
Co2 N14 C86 C85 -11.6(15) . . . . ?
N13 C85 C86 N14 1.2(18) . . . . ?
C84 C85 C86 N14 -176.8(12) . . . . ?
N13 C85 C86 C87 178.0(12) . . . . ?
C84 C85 C86 C87 0(2) . . . . ?
N14 C86 C87 C88 179.8(13) . . . . ?
C85 C86 C87 C88 3(2) . . . . ?
N14 C86 C87 C90 -2(2) . . . . ?
C85 C86 C87 C90 -178.9(13) . . . . ?
C86 C87 C88 C89 -5(2) . . . . ?
C90 C87 C88 C89 177.6(17) . . . . ?
C87 C88 C89 C84 3(3) . . . . ?
C83 C84 C89 C88 -174.8(15) . . . . ?
C85 C84 C89 C88 0(2) . . . . ?
C86 C87 C90 C91 4(2) . . . . ?
C88 C87 C90 C91 -178.4(16) . . . . ?
C87 C90 C91 C92 -4(2) . . . . ?
C86 N14 C92 C91 0(2) . . . . ?
Co2 N14 C92 C91 -170.9(11) . . . . ?
C86 N14 C92 C93 -175.0(12) . . . . ?
Co2 N14 C92 C93 13.7(16) . . . . ?
C90 C91 C92 N14 1(2) . . . . ?
C90 C91 C92 C93 176.1(14) . . . . ?
C94 N15 C93 C92 174.7(12) . . . . ?
Co2 N15 C93 C92 5.1(16) . . . . ?
N14 C92 C93 N15 -11.9(19) . . . . ?
C91 C92 C93 N15 172.9(14) . . . . ?
C93 N15 C94 C95 138.7(14) . . . . ?
Co2 N15 C94 C95 -53.5(16) . . . . ?
C93 N15 C94 C99 -47.2(18) . . . . ?
Co2 N15 C94 C99 120.6(12) . . . . ?
C99 C94 C95 C96 7(2) . . . . ?
N15 C94 C95 C96 -178.8(12) . . . . ?
C94 C95 C96 C97 -4(2) . . . . ?
C95 C96 C97 C98 0(2) . . . . ?
C95 C96 C97 S5 174.5(10) . . . . ?
C113 S5 C97 C98 -10.8(14) . . . . ?
C113 S5 C97 C96 174.5(11) . . . . ?
C96 C97 C98 C99 1(2) . . . . ?
S5 C97 C98 C99 -173.4(10) . . . . ?
C95 C94 C99 C98 -6(2) . . . . ?
N15 C94 C99 C98 180.0(12) . . . . ?
C97 C98 C99 C94 2(2) . . . . ?
C17 S1 C101 C115 128.2(11) . . . . ?
C17 S1 C101 C102 -62.0(12) . . . . ?
C115 C101 C102 C116 -7.4(19) . . . . ?
S1 C101 C102 C116 -176.9(10) . . . . ?
C115 C101 C102 C103 156.5(14) . . . . ?
S1 C101 C102 C103 -13(2) . . . . ?
C116 C102 C103 C104 6(2) . . . . ?
C101 C102 C103 C104 -157.9(14) . . . . ?
C102 C103 C104 C105 2(2) . . . . ?
C102 C103 C104 S2 167.9(11) . . . . ?
C37 S2 C104 C103 140.3(11) . . . . ?
C37 S2 C104 C105 -54.5(13) . . . . ?
C103 C104 C105 C117 -11.2(19) . . . . ?
S2 C104 C105 C117 -176.1(10) . . . . ?
C103 C104 C105 C106 157.8(14) . . . . ?
S2 C104 C105 C106 -7(2) . . . . ?
C117 C105 C106 C107 10(2) . . . . ?
C104 C105 C106 C107 -159.0(15) . . . . ?
C105 C106 C107 C108 3(2) . . . . ?
C105 C106 C107 S3 170.2(11) . . . . ?
C57 S3 C107 C106 139.0(12) . . . . ?
C57 S3 C107 C108 -53.4(13) . . . . ?
C106 C107 C108 C118 -13.8(19) . . . . ?
S3 C107 C108 C118 179.1(10) . . . . ?
C106 C107 C108 C109 155.6(15) . . . . ?
S3 C107 C108 C109 -12(2) . . . . ?
C118 C108 C109 C110 10(2) . . . . ?
C107 C108 C109 C110 -159.0(15) . . . . ?
C108 C109 C110 C111 0(2) . . . . ?
C108 C109 C110 S4 169.9(11) . . . . ?
C77 S4 C110 C109 127.7(12) . . . . ?
C77 S4 C110 C111 -62.4(13) . . . . ?
C109 C110 C111 C119 -8(2) . . . . ?
S4 C110 C111 C119 -178.0(10) . . . . ?
C109 C110 C111 C112 158.4(14) . . . . ?
S4 C110 C111 C112 -12(2) . . . . ?
C119 C111 C112 C113 9.3(19) . . . . ?
C110 C111 C112 C113 -157.2(13) . . . . ?
C111 C112 C113 C114 0(2) . . . . ?
C111 C112 C113 S5 166.3(10) . . . . ?
C97 S5 C113 C112 128.1(10) . . . . ?
C97 S5 C113 C114 -64.8(11) . . . . ?
C112 C113 C114 C120 -9.9(18) . . . . ?
S5 C113 C114 C120 -176.2(9) . . . . ?
C112 C113 C114 C115 158.6(13) . . . . ?
S5 C113 C114 C115 -7.7(19) . . . . ?
C102 C101 C115 C114 -3(2) . . . . ?
S1 C101 C115 C114 167.2(11) . . . . ?
C120 C114 C115 C101 12.5(19) . . . . ?
C113 C114 C115 C101 -156.1(14) . . . . ?
C103 C102 C116 C120 -158.7(12) . . . . ?
C101 C102 C116 C120 7.4(19) . . . . ?
C103 C102 C116 C117 -4.6(19) . . . . ?
C101 C102 C116 C117 161.5(12) . . . . ?
C106 C105 C117 C118 -11.8(19) . . . . ?
C104 C105 C117 C118 159.1(13) . . . . ?
C106 C105 C117 C116 -158.1(12) . . . . ?
C104 C105 C117 C116 12.9(19) . . . . ?
C102 C116 C117 C105 -5(2) . . . . ?
C120 C116 C117 C105 152.4(12) . . . . ?
C102 C116 C117 C118 -155.9(12) . . . . ?
C120 C116 C117 C118 1.5(14) . . . . ?
C109 C108 C118 C117 -158.1(13) . . . . ?
C107 C108 C118 C117 12.8(19) . . . . ?
C109 C108 C118 C119 -10.4(19) . . . . ?
C107 C108 C118 C119 160.6(12) . . . . ?
C105 C117 C118 C108 0(2) . . . . ?
C116 C117 C118 C108 150.7(13) . . . . ?
C105 C117 C118 C119 -150.7(13) . . . . ?
C116 C117 C118 C119 0.0(14) . . . . ?
C112 C111 C119 C120 -7.6(18) . . . . ?
C110 C111 C119 C120 160.7(12) . . . . ?
C112 C111 C119 C118 -160.7(12) . . . . ?
C110 C111 C119 C118 8(2) . . . . ?
C108 C118 C119 C111 2(2) . . . . ?
C117 C118 C119 C111 154.4(13) . . . . ?
C108 C118 C119 C120 -154.2(12) . . . . ?
C117 C118 C119 C120 -1.6(15) . . . . ?
C113 C114 C120 C119 12.0(18) . . . . ?
C115 C114 C120 C119 -158.8(11) . . . . ?
C113 C114 C120 C116 158.3(11) . . . . ?
C115 C114 C120 C116 -12.5(17) . . . . ?
C111 C119 C120 C114 -3.3(19) . . . . ?
C118 C119 C120 C114 153.4(12) . . . . ?
C111 C119 C120 C116 -154.2(12) . . . . ?
C118 C119 C120 C116 2.4(14) . . . . ?
C102 C116 C120 C114 3.0(19) . . . . ?
C117 C116 C120 C114 -154.0(12) . . . . ?
C102 C116 C120 C119 154.5(13) . . . . ?
C117 C116 C120 C119 -2.4(14) . . . . ?
N3A C5A C6A C6A 119(23) . . . 2 ?
N5S C9S C10S C9S -96(38) . . . 2_655 ?
C13A N7A C13A C14A 152(73) 2 . . . ?
